data_1552286
loop_
_publ_author_name
'Simpson, Daniel'
'Hapeshi, Alexia'
'Rogers, Nicola J.'
'Brabec, Viktor'
'Clarkson, Guy J.'
'Fox, David'
'Hrabina, Ondrej'
'Kay, Gemma'
'King, Andrew'
'Malina, Jaroslav'
'Millard, Andrew'
'Moat, John'
'Roper, David I.'
'Song, Hualong'
'Waterfield, Nick'
'Scott, Peter'

_publ_section_title
;
 Metallohelices that kill Gram-negative pathogens using intracellular
 antimicrobial peptide pathways
;
_journal_name_full 'Chemical Science'
_journal_paper_doi 10.1039/C9SC03532J
_journal_year 2019
_chemical_formula_moiety 'C126 H112 N12 O6 S3 Zn2, 4(Cl O4), 5.75(C2 H3 N), O'
_chemical_formula_sum 'C137.5 H129.25 Cl4 N17.75 O23 S3 Zn2'
_chemical_formula_weight 2767.05
_space_group_crystal_system monoclinic
_space_group_IT_number 15
_space_group_name_Hall '-C 2yc'
_space_group_name_H-M_alt 'C 1 2/c 1'
_symmetry_space_group_name_Hall '-C 2yc'
_symmetry_space_group_name_H-M 'C 1 2/c 1'
_atom_sites_solution_hydrogens geom
_atom_sites_solution_primary direct
_audit_creation_date 2018-12-28
_audit_creation_method
;
Olex2 1.2
(compiled 2018.05.29 svn.r3510 for OlexSys, GUI svn.r5506)
;
_audit_update_record
;
2019-03-21 deposited with the CCDC.    2019-09-04 downloaded from the CCDC.
;
_cell_angle_alpha 90
_cell_angle_beta 104.4640(10)
_cell_angle_gamma 90
_cell_formula_units_Z 8
_cell_length_a 38.9929(5)
_cell_length_b 22.5983(2)
_cell_length_c 36.9118(6)
_cell_measurement_reflns_used 61039
_cell_measurement_temperature 100(2)
_cell_measurement_theta_max 67.2280
_cell_measurement_theta_min 2.2700
_cell_volume 31494.8(7)
_computing_cell_refinement
'CrysAlisPro, Agilent Technologies, Version 1.171.37.35 (release 13-08-2014 CrysAlis171 .NET) (compiled Aug 13 2014,18:06:01)'
_computing_data_collection
'CrysAlisPro, Agilent Technologies, Version 1.171.37.35 (release 13-08-2014 CrysAlis171 .NET) (compiled Aug 13 2014,18:06:01)'
_computing_data_reduction
'CrysAlisPro, Agilent Technologies, Version 1.171.37.35 (release 13-08-2014 CrysAlis171 .NET) (compiled Aug 13 2014,18:06:01)'
_computing_molecular_graphics 'Olex2 (Dolomanov et al., 2009)'
_computing_publication_material 'Olex2 (Dolomanov et al., 2009)'
_computing_structure_refinement 'ShelXL (Sheldrick, 2015)'
_computing_structure_solution 'ShelXT (Sheldrick, 2015)'
_diffrn_ambient_temperature 100(2)
_diffrn_detector 'CCD plate'
_diffrn_measured_fraction_theta_full 0.998
_diffrn_measured_fraction_theta_max 0.998
_diffrn_measurement_details
;
  #__ type_ start__ end____ width___ exp.time_ 1 omega -107.00 73.00 1.0000 5.0000 omega____ theta____ kappa____ phi______ frames - -17.0000 50.0000 60.0000 180 
  #__ type_ start__ end____ width___ exp.time_ 2 omega -88.00 -32.00 1.0000 5.0000 omega____ theta____ kappa____ phi______ frames - -17.0000 20.0000 -180.0000 56 
  #__ type_ start__ end____ width___ exp.time_ 3 omega -179.00 0.00 1.0000 30.0000 omega____ theta____ kappa____ phi______ frames - -90.0000 60.0000 -180.0000 179 
  #__ type_ start__ end____ width___ exp.time_ 4 omega -164.00 -17.00 1.0000 30.0000 omega____ theta____ kappa____ phi______ frames - -90.0000 60.0000 -90.0000 147 
  #__ type_ start__ end____ width___ exp.time_ 5 omega -179.00 0.00 1.0000 30.0000 omega____ theta____ kappa____ phi______ frames - -90.0000 60.0000 90.0000 179 
  #__ type_ start__ end____ width___ exp.time_ 6 omega -179.00 -19.00 1.0000 30.0000 omega____ theta____ kappa____ phi______ frames - -90.0000 40.0000 -120.0000 160 
  #__ type_ start__ end____ width___ exp.time_ 7 omega -137.00 -47.00 1.0000 30.0000 omega____ theta____ kappa____ phi______ frames - -90.0000 60.0000 -30.0000 90 
  #__ type_ start__ end____ width___ exp.time_ 8 omega -179.00 0.00 1.0000 30.0000 omega____ theta____ kappa____ phi______ frames - -90.0000 60.0000 -150.0000 179 
  #__ type_ start__ end____ width___ exp.time_ 9 omega -128.00 -47.00 1.0000 30.0000 omega____ theta____ kappa____ phi______ frames - -90.0000 50.0000 -60.0000 81 
  #__ type_ start__ end____ width___ exp.time_ 10 omega -162.00 -132.00 1.0000 30.0000 omega____ theta____ kappa____ phi______ frames - -90.0000 30.0000 60.0000 30 
  #__ type_ start__ end____ width___ exp.time_ 11 omega -168.00 -46.00 1.0000 30.0000 omega____ theta____ kappa____ phi______ frames - -90.0000 60.0000 150.0000 122 
  #__ type_ start__ end____ width___ exp.time_ 12 omega -165.00 -107.00 1.0000 30.0000 omega____ theta____ kappa____ phi______ frames - -90.0000 60.0000 30.0000 58 
  #__ type_ start__ end____ width___ exp.time_ 13 omega -165.00 -19.00 1.0000 30.0000 omega____ theta____ kappa____ phi______ frames - -90.0000 60.0000 -120.0000 146 
  #__ type_ start__ end____ width___ exp.time_ 14 omega -164.00 -139.00 1.0000 30.0000 omega____ theta____ kappa____ phi______ frames - -90.0000 60.0000 0.0000 25 
  #__ type_ start__ end____ width___ exp.time_ 15 omega -166.00 -141.00 1.0000 30.0000 omega____ theta____ kappa____ phi______ frames - -90.0000 60.0000 -60.0000 25 
  #__ type_ start__ end____ width___ exp.time_ 16 omega -162.00 -136.00 1.0000 30.0000 omega____ theta____ kappa____ phi______ frames - -90.0000 60.0000 60.0000 26 
  #__ type_ start__ end____ width___ exp.time_ 17 omega -128.00 -103.00 1.0000 30.0000 omega____ theta____ kappa____ phi______ frames - -90.0000 0.0000 -180.0000 25 
;
_diffrn_measurement_device 'abstract diffractometer'
_diffrn_measurement_device_type 'dtrek-CrysAlisPro-abstract goniometer imported rigaku-d*trek images'
_diffrn_measurement_method '\w scans'
_diffrn_orient_matrix_UB_11 0.0365083000
_diffrn_orient_matrix_UB_12 -0.0151754000
_diffrn_orient_matrix_UB_13 -0.0064947000
_diffrn_orient_matrix_UB_21 -0.0041436000
_diffrn_orient_matrix_UB_22 -0.0644303000
_diffrn_orient_matrix_UB_23 0.0118689000
_diffrn_orient_matrix_UB_31 -0.0177343000
_diffrn_orient_matrix_UB_32 -0.0163229000
_diffrn_orient_matrix_UB_33 -0.0409330000
_diffrn_radiation_monochromator graphite
_diffrn_radiation_probe x-ray
_diffrn_radiation_type CuK\a
_diffrn_radiation_wavelength 1.54178
_diffrn_reflns_av_R_equivalents 0.0614
_diffrn_reflns_av_unetI/netI 0.0286
_diffrn_reflns_Laue_measured_fraction_full 0.998
_diffrn_reflns_Laue_measured_fraction_max 0.998
_diffrn_reflns_limit_h_max 46
_diffrn_reflns_limit_h_min -46
_diffrn_reflns_limit_k_max 27
_diffrn_reflns_limit_k_min -27
_diffrn_reflns_limit_l_max 43
_diffrn_reflns_limit_l_min -44
_diffrn_reflns_number 210313
_diffrn_reflns_point_group_measured_fraction_full 0.998
_diffrn_reflns_point_group_measured_fraction_max 0.998
_diffrn_reflns_theta_full 67.399
_diffrn_reflns_theta_max 67.399
_diffrn_reflns_theta_min 2.278
_diffrn_source 'Enhance (Cu) X-ray Source'
_exptl_absorpt_coefficient_mu 1.904
_exptl_absorpt_correction_T_max 1.00000
_exptl_absorpt_correction_T_min 0.68487
_exptl_absorpt_correction_type multi-scan
_exptl_absorpt_process_details
'CrysAlisPro, Agilent Technologies, Version 1.171.37.35 (release 13-08-2014 CrysAlis171 .NET) (compiled Aug 13 2014,18:06:01) Empirical absorption correction using spherical harmonics, implemented in SCALE3 ABSPACK scaling algorithm.'
_exptl_crystal_colour colourless
_exptl_crystal_colour_primary colourless
_exptl_crystal_density_diffrn 1.167
_exptl_crystal_F_000 11508
_exptl_crystal_size_max 0.29
_exptl_crystal_size_mid 0.11
_exptl_crystal_size_min 0.1
_refine_diff_density_max 1.130
_refine_diff_density_min -0.828
_refine_diff_density_rms 0.096
_refine_ls_extinction_coef 0.000039(8)
_refine_ls_extinction_expression Fc^*^=kFc[1+0.001xFc^2^\l^3^/sin(2\q)]^-1/4^
_refine_ls_extinction_method 'SHELXL-2016/6 (Sheldrick 2016)'
_refine_ls_goodness_of_fit_ref 1.013
_refine_ls_hydrogen_treatment constr
_refine_ls_matrix_type full
_refine_ls_number_parameters 1776
_refine_ls_number_reflns 28259
_refine_ls_number_restraints 327
_refine_ls_restrained_S_all 1.058
_refine_ls_R_factor_all 0.1052
_refine_ls_R_factor_gt 0.0892
_refine_ls_shift/su_max 0.002
_refine_ls_shift/su_mean 0.000
_refine_ls_structure_factor_coef Fsqd
_refine_ls_weighting_details 'w=1/[\s^2^(Fo^2^)+(0.1835P)^2^+56.2583P] where P=(Fo^2^+2Fc^2^)/3'
_refine_ls_weighting_scheme calc
_refine_ls_wR_factor_gt 0.2612
_refine_ls_wR_factor_ref 0.2800
_reflns_Friedel_coverage 0.000
_reflns_number_gt 21550
_reflns_number_total 28259
_reflns_threshold_expression 'I > 2\s(I)'
_cod_data_source_file c9sc03532j3.cif
_cod_data_source_block ds6
_cod_original_formula_sum 'C137.50 H129.25 Cl4 N17.75 O23 S3 Zn2'
_cod_database_code 1552286
_shelx_shelxl_version_number 2016/6
_chemical_oxdiff_formula 'C63 H120 N12 O22 Cl4 Zn2'
_shelx_space_group_comment
;
The symmetry employed for this shelxl refinement is uniquely defined
by the following loop, which should always be used as a source of
symmetry information in preference to the above space-group names.
They are only intended as comments.
;
_reflns_odcompleteness_completeness 99.81
_reflns_odcompleteness_iscentric 1
_reflns_odcompleteness_theta 67.29
_olex2_refinement_description
;
The asymmetric unit contains the metallohelice, four perchlorates and seven molecules of acetonitrile.
Acetonitriles N1A-C2A, N1B-C2B andN1C-C2C were modelled at full occupancy.
Acetonitrile N1D-C2D was modeled at 75% occupancy.
Acetonitrile N1F-C2F and N1G-C2G were modelled at a half occupancy and refined iostropically.
Another acetonitrile was modelled over two closely related positions (N1E-C2E and N1H-C2H) at 
50% occupancy and refined isotropically.
Perchlorate Cl20 was modelled as disordered over two positions about Cl20. The occupancies were linked 
to a free variable which refined to a ratio of 82:18. The minor component oxygens were refined isotropically.
Perchlorate Cl30 was modelled as disordered over two positions about Cl30. The occupancies were originally 
linked to a free variable but once this had settled were fixed at a ratio of 75:25 for the final stages of 
the refinement. The minor component oxygens were refined isotropically.
Perchorate Cl40 was modelled over two positions. The occupancy of these two perchlorate positions 
(Cl40 and l4A) was fixed at 50%. This disordered model was also composed of water molecules that shared that 
space when a perchlorate was not present. One perchlorate component Cl40 occupied the same location as 
water O1C (50% occupancy).
The other perchlorate Cl4A occupied the same location as two closely related waters O1A (25% occupancy) and 
O1B (50%) occupancy.  
To clarify, one part of the disordered model has perchlorate Cl40 and waters O1A and O1B and the other part 
has perchlorate Cl4A and water O1B. No hydrogens were located on these waters and the oxygens were 
refined isotropically.
Several DFIX, DANG and SIMU restraints were used to give the disordered components reasonably 
bond lengths, angles and thermal parameters

The structure contained large solvent accessible voids.
The solvent masking algorithm in Olex2 was used to treat the electron density from solvent molecules that were 
not located as a diffuse contribution to the overall scattering without specific atom positions. 

The total solvent accessible volume was 4248 Angstroms cubed (13.5% of cell volume). The analysis identifies 
four voids and below is their postulated contents that could fill the volume and account for the electron 
density contribution.

The voids are tabulated below with the following volumes and electron counts and coordinates

Void   #Grid points  Vol/A^3    Vol/% of cell     electron count        Centre of mass (frac)   
   1       139838    1062.0      3.4              258.7                 (-0.000,-0.353, 0.250)              
   2       139838    1062.0      3.4              258.3                 ( 0.000, 0.353, 0.750)                                                   
   3       139838    1062.0      3.4              258.7                 ( 0.500, 0.147, 0.250)  
   4       139838    1062.0      3.4              258.3                 ( 0.500, 0.853, 0.750)

Volumes of acetonitrile calculated simply using the vdw radius of each atom type 

Approximate volume of acetonitrile 80 Angstroms cubed
Electron count for acetonitrile is 22. 

An approximate value for the contents of the void based on these values is given below.
As the voids are nearly identical, the calculation shown below was used for the four voids


Void 1
Void volume and electron count from Olex2
Volume 1062   electron count 259

Possible Void 1 contents
11 x acetonitrile
Calculated volume 880 and electron count 242

That is a total of 44 molecules of acetonitrile filling the voids that would account for the calculated 
electron density using the solvent masking algorithm in Olex2.

1. Fixed Uiso
 At 1.2 times of:
  All C(H) groups, All C(H,H) groups
 At 1.5 times of:
  All C(H,H,H) groups
2. Restrained distances
 N1F-C2F
 1.2 with sigma of 0.02
 Cl4A-O41A = Cl4A-O42A = Cl4A-O43A
 1.414 with sigma of 0.02
 Cl4A-O44A
 1.414 with sigma of 0.004
 Cl20-O21 = Cl20-O22 = Cl20-O23 = Cl20-O24
 1.414 with sigma of 0.02
 Cl20-O21A = Cl20-O22A = Cl20-O23A = Cl20-O24A
 1.414 with sigma of 0.02
 Cl30-O31 = Cl30-O32 = Cl30-O33 = Cl30-O34
 1.414 with sigma of 0.02
 Cl30-O31A = Cl30-O32A = Cl30-O33A = Cl30-O34A
 1.414 with sigma of 0.02
 O41A-O42A = O41A-O43A = O41A-O44A = O42A-O43A = O42A-O44A = O43A-O44A
 2.309 with sigma of 0.02
 O21-O22 = O21-O23 = O21-O24 = O22-O23 = O22-O24 = O23-O24
 2.309 with sigma of 0.04
 O21A-O22A = O21A-O23A = O21A-O24A = O22A-O23A = O22A-O24A = O23A-O24A
 2.309 with sigma of 0.04
 O31-O32 = O31-O33 = O31-O34 = O32-O33 = O32-O34 = O33-O34
 2.309 with sigma of 0.04
 O31A-O32A = O31A-O33A = O31A-O34A = O32A-O33A = O32A-O34A = O33A-O34A
 2.309 with sigma of 0.04
3. Uiso/Uaniso restraints and constraints
N8 \\sim C80 \\sim C81 \\sim C82 \\sim C83 \\sim C84: within 1.7A with sigma of
0.004 and sigma for terminal atoms of 0.008
N1A \\sim C2A \\sim C3A: within 1.7A with sigma of 0.002 and sigma for terminal
atoms of 0.004
Cl4A \\sim O41A \\sim O42A \\sim O43A \\sim O44A: within 1.7A with sigma of
0.004 and sigma for terminal atoms of 0.008
Cl20 \\sim O21 \\sim O22 \\sim O23 \\sim O24 \\sim O21A \\sim O22A \\sim O23A
\\sim O24A: within 1.7A with sigma of 0.004 and sigma for terminal atoms of
0.008
Cl30 \\sim O31 \\sim O32 \\sim O33 \\sim O34 \\sim O31A \\sim O32A \\sim O33A
\\sim O34A: within 1.7A with sigma of 0.002 and sigma for terminal atoms of
0.004
Cl40 \\sim O41 \\sim O42 \\sim O44 \\sim O43: within 1.7A with sigma of 0.01
and sigma for terminal atoms of 0.02
C2D \\sim C3D \\sim N1D: within 1.7A with sigma of 0.002 and sigma for terminal
atoms of 0.004
4. Others
 Sof(O21A)=Sof(O22A)=Sof(O23A)=Sof(O24A)=1-FVAR(1)
 Sof(O21)=Sof(O22)=Sof(O23)=Sof(O24)=FVAR(1)
 Fixed Sof: O31(0.75) O32(0.75) O33(0.75) O34(0.75) Cl40(0.5) O41(0.5)
 O42(0.5) O44(0.5) O43(0.5) Cl4A(0.5) O41A(0.5) O42A(0.5) O43A(0.5) O44A(0.5)
 O31A(0.25) O32A(0.25) O33A(0.25) O34A(0.25) C2D(0.75) C3D(0.75) H3DA(0.75)
 H3DB(0.75) H3DC(0.75) N1D(0.75) N1E(0.5) C2E(0.5) C3E(0.5) H3EA(0.5) H3EB(0.5)
 H3EC(0.5) N1F(0.5) C2F(0.5) C3F(0.5) H3FA(0.5) H3FB(0.5) H3FC(0.5) C3G(0.5)
 H3GA(0.5) H3GB(0.5) H3GC(0.5) C2G(0.5) N1G(0.5) N1H(0.5) C2H(0.5) C3H(0.5)
 H3HA(0.5) H3HB(0.5) H3HC(0.5) O1A(0.25) O1B(0.5) O1C(0.25)
5.a Ternary CH refined with riding coordinates:
 C7(H7), C30(H30), C49(H49), C72(H72), C91(H91), C114(H114)
5.b Secondary CH2 refined with riding coordinates:
 C14(H14A,H14B), C15(H15A,H15B), C28(H28A,H28B), C29(H29A,H29B), C56(H56A,
 H56B), C57(H57A,H57B), C70(H70A,H70B), C71(H71A,H71B), C98(H98A,H98B),
 C99(H99A,H99B), C112(H11A,H11B), C113(H11C,H11D)
5.c Me refined with riding coordinates:
 C3F(H3FA,H3FB,H3FC)
5.d Aromatic/amide H refined with riding coordinates:
 C1(H1), C2(H2), C3(H3), C4(H4), C6(H6), C9(H9), C10(H10), C0AA(H0AA),
 C12(H12), C13(H13), C17(H17), C1AA(H1AA), C20(H20), C21(H21), C23(H23),
 C24(H24), C26(H26), C27(H27), C32(H32), C33(H33), C34(H34), C35(H35), C36(H36),
  C37(H37), C39(H39), C40(H40), C41(H41), C42(H42), C43(H43), C44(H44),
 C45(H45), C46(H46), C48(H48), C51(H51), C52(H52), C53(H53), C54(H54), C55(H55),
  C59(H59), C60(H60), C62(H62), C63(H63), C65(H65), C66(H66), C68(H68),
 C69(H69), C76(H76), C77(H77), C78(H78), C79(H79), C81(H81), C82(H82), C83(H83),
  C84(H84), C85(H85), C86(H86), C87(H87), C88(H88), C90(H90), C93(H93),
 C94(H94), C95(H95), C96(H96), C97(H97), C101(H101), C102(H102), C104(H104),
 C105(H105), C107(H107), C108(H108), C110(H110), C111(H111), C116(H116),
 C117(H117), C118(H118), C119(H119), C120(H120), C121(H121), C123(H123),
 C124(H124), C125(H125), C126(H126)
5.e Idealised Me refined as rotating group:
 C3D(H3DA,H3DB,H3DC), C3C(H3CA,H3CB,H3CC), C3B(H3BA,H3BB,H3BC), C3A(H3AA,H3AB,
 H3AC), C3E(H3EA,H3EB,H3EC), C3G(H3GA,H3GB,H3GC), C3H(H3HA,H3HB,H3HC)
;
_olex2_submission_special_instructions 'No special instructions were received'

loop_
_space_group_symop_operation_xyz
'x, y, z'
'-x, y, -z+1/2'
'x+1/2, y+1/2, z'
'-x+1/2, y+1/2, -z+1/2'
'-x, -y, -z'
'x, -y, z-1/2'
'-x+1/2, -y+1/2, -z'
'x+1/2, -y+1/2, z-1/2'

loop_
_atom_site_label
_atom_site_type_symbol
_atom_site_fract_x
_atom_site_fract_y
_atom_site_fract_z
_atom_site_U_iso_or_equiv
_atom_site_adp_type
_atom_site_occupancy
_atom_site_site_symmetry_order
_atom_site_calc_flag
_atom_site_refinement_flags_posn
_atom_site_refinement_flags_adp
_atom_site_refinement_flags_occupancy
_atom_site_disorder_assembly
_atom_site_disorder_group
Zn2 Zn 0.62587(2) 0.32264(2) 0.58629(2) 0.05315(17) Uani 1 1 d . . . . .
Zn1 Zn 0.19178(2) 0.38648(2) 0.62452(2) 0.05789(18) Uani 1 1 d . . . . .
C1 C 0.13022(12) 0.2943(2) 0.61867(14) 0.0663(11) Uani 1 1 d . . . . .
H1 H 0.114613 0.324742 0.606750 0.080 Uiso 1 1 calc R . . . .
Cl10 Cl 0.74016(3) 0.13944(6) 0.43831(5) 0.0842(4) Uani 1 1 d . . . . .
O13 O 0.75340(11) 0.1731(2) 0.41194(14) 0.0966(12) Uani 1 1 d . . . . .
O12 O 0.72745(14) 0.0838(2) 0.42307(18) 0.1203(17) Uani 1 1 d . . . . .
O14 O 0.71248(13) 0.1700(2) 0.44822(17) 0.1146(16) Uani 1 1 d . . . . .
O11 O 0.76915(13) 0.1277(3) 0.47019(15) 0.1161(16) Uani 1 1 d . . . . .
Cl20 Cl 0.26889(4) 0.11741(6) 0.69895(4) 0.0879(4) Uani 1 1 d D U . . .
O21 O 0.25695(16) 0.1393(3) 0.66230(15) 0.0974(16) Uani 0.824(5) 1 d D U P A 1
O22 O 0.26845(17) 0.1665(3) 0.72349(17) 0.1074(17) Uani 0.824(5) 1 d D U P A 1
O23 O 0.24714(15) 0.0709(3) 0.70507(16) 0.1029(16) Uani 0.824(5) 1 d D U P A 1
O24 O 0.30510(13) 0.0965(2) 0.70373(17) 0.1050(17) Uani 0.824(5) 1 d D U P A 1
Cl30 Cl 0.10028(6) 0.06807(8) 0.70571(5) 0.1090(5) Uani 1 1 d D U . . .
O31 O 0.10404(19) 0.0074(3) 0.70602(19) 0.1049(12) Uani 0.75 1 d D U P B 1
O32 O 0.1359(2) 0.0822(3) 0.6936(2) 0.1243(13) Uani 0.75 1 d D U P B 1
O33 O 0.11006(19) 0.0928(3) 0.74297(16) 0.1090(12) Uani 0.75 1 d D U P B 1
O34 O 0.0837(2) 0.1109(3) 0.6817(2) 0.1262(15) Uani 0.75 1 d D U P B 1
Cl40 Cl 0.54437(9) -0.14587(17) 0.62284(13) 0.0860(9) Uani 0.5 1 d . U P C 1
O41 O 0.5347(3) -0.2013(4) 0.6301(3) 0.131(4) Uani 0.5 1 d . U P C 1
O42 O 0.5521(2) -0.1548(5) 0.5876(3) 0.111(3) Uani 0.5 1 d . U P C 1
O44 O 0.5147(2) -0.1074(4) 0.6177(3) 0.107(3) Uani 0.5 1 d . U P C 1
O43 O 0.5747(2) -0.1256(4) 0.6504(3) 0.099(3) Uani 0.5 1 d . U P C 1
Cl4A Cl 0.57203(9) 0.04161(13) 0.65610(10) 0.0894(8) Uani 0.5 1 d D U P D 2
O41A O 0.6111(3) 0.0503(6) 0.6718(4) 0.148(3) Uani 0.5 1 d D U P D 2
O42A O 0.5537(3) 0.0632(5) 0.6807(3) 0.129(3) Uani 0.5 1 d D U P D 2
O43A O 0.5705(3) -0.0183(4) 0.6513(4) 0.138(3) Uani 0.5 1 d D U P D 2
O44A O 0.5659(4) 0.0774(4) 0.6241(2) 0.134(3) Uani 0.5 1 d D U P D 2
N1 N 0.16517(10) 0.30589(16) 0.63030(10) 0.0602(9) Uani 1 1 d . . . . .
O1 O 0.30514(8) 0.27782(14) 0.65140(9) 0.0649(8) Uani 1 1 d . . . . .
O21A O 0.2807(6) 0.1329(11) 0.7353(4) 0.086(3) Uiso 0.176(5) 1 d D U P A 2
O31A O 0.0700(4) 0.0666(9) 0.7203(5) 0.1080(17) Uiso 0.25 1 d D U P B 2
S1 S 0.39068(3) 0.15954(5) 0.53103(4) 0.0689(3) Uani 1 1 d . . . . .
C2 C 0.11646(14) 0.2392(2) 0.62366(15) 0.0763(14) Uani 1 1 d . . . . .
H2 H 0.091661 0.232367 0.616017 0.092 Uiso 1 1 calc R . . . .
N2 N 0.23456(10) 0.33066(15) 0.65715(10) 0.0584(9) Uani 1 1 d . . . . .
O2 O 0.50650(7) 0.36295(12) 0.51789(8) 0.0564(7) Uani 1 1 d . . . . .
O22A O 0.2313(4) 0.0985(11) 0.6942(7) 0.092(3) Uiso 0.176(5) 1 d D U P A 2
O32A O 0.1324(4) 0.0520(9) 0.7301(5) 0.1121(13) Uiso 0.25 1 d D U P B 2
S2 S 0.44345(5) 0.31846(9) 0.73044(4) 0.1063(6) Uani 1 1 d . . . . .
C3 C 0.13932(15) 0.1943(2) 0.63992(15) 0.0751(14) Uani 1 1 d . . . . .
H3 H 0.130407 0.156192 0.643374 0.090 Uiso 1 1 calc R . . . .
N3 N 0.58596(8) 0.36704(14) 0.54336(10) 0.0504(7) Uani 1 1 d . . . . .
O3 O 0.30405(8) 0.47719(14) 0.63968(9) 0.0662(8) Uani 1 1 d . . . . .
O23A O 0.2812(6) 0.0601(8) 0.6906(6) 0.094(3) Uiso 0.176(5) 1 d D U P A 2
O33A O 0.0910(5) 0.0194(7) 0.6805(5) 0.1071(17) Uiso 0.25 1 d D U P B 2
S3 S 0.39685(3) 0.56255(4) 0.56508(3) 0.0610(3) Uani 1 1 d . . . . .
C4 C 0.17481(14) 0.2055(2) 0.65093(14) 0.0689(12) Uani 1 1 d . . . . .
H4 H 0.190976 0.175154 0.661748 0.083 Uiso 1 1 calc R . . . .
N4 N 0.64115(9) 0.30123(14) 0.53575(10) 0.0541(8) Uani 1 1 d . . . . .
O4 O 0.52477(8) 0.21783(14) 0.60303(9) 0.0618(7) Uani 1 1 d . . . . .
O24A O 0.2673(7) 0.1610(9) 0.6726(6) 0.085(3) Uiso 0.176(5) 1 d D U P A 2
O34A O 0.1073(6) 0.1168(8) 0.6854(6) 0.1168(15) Uiso 0.25 1 d D U P B 2
C5 C 0.18689(12) 0.2620(2) 0.64606(13) 0.0618(11) Uani 1 1 d . . . . .
N5 N 0.18294(11) 0.42939(17) 0.67267(12) 0.0669(10) Uani 1 1 d . . . . .
O5 O 0.26146(8) 0.37804(13) 0.53645(9) 0.0612(7) Uani 1 1 d . . . . .
C6 C 0.22472(13) 0.2775(2) 0.66002(13) 0.0632(11) Uani 1 1 d . . . . .
H6 H 0.241519 0.248085 0.671016 0.076 Uiso 1 1 calc R . . . .
N6 N 0.22597(10) 0.46386(15) 0.62943(11) 0.0596(9) Uani 1 1 d . . . . .
O6 O 0.54023(8) 0.40173(14) 0.64916(8) 0.0607(7) Uani 1 1 d . . . . .
C7 C 0.27082(12) 0.3500(2) 0.67599(13) 0.0632(11) Uani 1 1 d . . . . .
H7 H 0.278351 0.380329 0.659841 0.076 Uiso 1 1 calc R . . . .
N7 N 0.59281(9) 0.24226(14) 0.58193(10) 0.0533(8) Uani 1 1 d . . . . .
C8 C 0.27091(13) 0.3789(2) 0.71343(14) 0.0686(12) Uani 1 1 d . . . . .
N8 N 0.66111(9) 0.25947(16) 0.62007(11) 0.0597(8) Uani 1 1 d . U . . .
C9 C 0.29305(14) 0.4273(3) 0.72536(16) 0.0796(14) Uani 1 1 d . . . . .
H9 H 0.306309 0.443790 0.709449 0.096 Uiso 1 1 calc R . . . .
N9 N 0.14913(9) 0.43114(15) 0.58553(11) 0.0589(9) Uani 1 1 d . . . . .
C10 C 0.29562(17) 0.4512(3) 0.76022(18) 0.0946(19) Uani 1 1 d . . . . .
H10 H 0.310680 0.484217 0.768357 0.114 Uiso 1 1 calc R . . . .
N10 N 0.20048(9) 0.36240(14) 0.57098(10) 0.0544(8) Uani 1 1 d . . . . .
C0AA C 0.27634(17) 0.4274(3) 0.78348(17) 0.0926(18) Uani 1 1 d . . . . .
H0AA H 0.277845 0.444295 0.807388 0.111 Uiso 1 1 calc R . . . .
N11 N 0.60791(9) 0.35716(15) 0.63392(10) 0.0562(8) Uani 1 1 d . . . . .
C12 C 0.25500(17) 0.3791(3) 0.77182(17) 0.0916(18) Uani 1 1 d . . . . .
H12 H 0.242099 0.362298 0.787978 0.110 Uiso 1 1 calc R . . . .
N12 N 0.65716(9) 0.40184(15) 0.60128(10) 0.0584(9) Uani 1 1 d . . . . .
C13 C 0.25211(15) 0.3548(3) 0.73694(15) 0.0793(15) Uani 1 1 d . . . . .
H13 H 0.237211 0.321523 0.729103 0.095 Uiso 1 1 calc R . . . .
C14 C 0.29892(13) 0.3017(2) 0.68448(14) 0.0683(12) Uani 1 1 d . . . . .
H14A H 0.321254 0.318329 0.700038 0.082 Uiso 1 1 calc R . . . .
H14B H 0.291106 0.269752 0.698949 0.082 Uiso 1 1 calc R . . . .
C15 C 0.33126(13) 0.2326(2) 0.66018(15) 0.0734(13) Uani 1 1 d . . . . .
H15A H 0.320693 0.196753 0.668344 0.088 Uiso 1 1 calc R . . . .
H15B H 0.350822 0.245930 0.681233 0.088 Uiso 1 1 calc R . . . .
C16 C 0.34573(11) 0.2176(2) 0.62783(14) 0.0632(11) Uani 1 1 d . . . . .
C17 C 0.33257(11) 0.2412(2) 0.59204(14) 0.0633(11) Uani 1 1 d . . . . .
H17 H 0.313838 0.269187 0.587900 0.076 Uiso 1 1 calc R . . . .
C1AA C 0.34626(12) 0.2245(2) 0.56281(14) 0.0639(11) Uani 1 1 d . . . . .
H1AA H 0.336763 0.240565 0.538606 0.077 Uiso 1 1 calc R . . . .
C19 C 0.37408(12) 0.18397(19) 0.56847(15) 0.0650(12) Uani 1 1 d . . . . .
C20 C 0.38798(14) 0.1610(2) 0.60390(17) 0.0754(14) Uani 1 1 d . . . . .
H20 H 0.407290 0.134107 0.608087 0.090 Uiso 1 1 calc R . . . .
C21 C 0.37388(15) 0.1771(2) 0.63285(17) 0.0802(15) Uani 1 1 d . . . . .
H21 H 0.383352 0.160591 0.656932 0.096 Uiso 1 1 calc R . . . .
C22 C 0.41305(11) 0.22246(19) 0.51979(14) 0.0602(11) Uani 1 1 d . . . . .
C23 C 0.42088(12) 0.2721(2) 0.54285(14) 0.0653(11) Uani 1 1 d . . . . .
H23 H 0.413545 0.273855 0.565511 0.078 Uiso 1 1 calc R . . . .
C24 C 0.43926(12) 0.31855(19) 0.53265(14) 0.0628(11) Uani 1 1 d . . . . .
H24 H 0.444335 0.352400 0.548341 0.075 Uiso 1 1 calc R . . . .
C25 C 0.45054(10) 0.31687(19) 0.49985(14) 0.0590(10) Uani 1 1 d . . . . .
C26 C 0.44228(11) 0.2680(2) 0.47706(14) 0.0627(11) Uani 1 1 d . . . . .
H26 H 0.449675 0.266274 0.454433 0.075 Uiso 1 1 calc R . . . .
C27 C 0.42339(11) 0.2213(2) 0.48667(14) 0.0636(11) Uani 1 1 d . . . . .
H27 H 0.417484 0.188287 0.470378 0.076 Uiso 1 1 calc R . . . .
C28 C 0.47250(10) 0.3667(2) 0.49121(14) 0.0613(11) Uani 1 1 d . . . . .
H28A H 0.475309 0.362925 0.465381 0.074 Uiso 1 1 calc R . . . .
H28B H 0.461079 0.405125 0.493535 0.074 Uiso 1 1 calc R . . . .
C29 C 0.52556(10) 0.41615(18) 0.51962(12) 0.0532(9) Uani 1 1 d . . . . .
H29A H 0.511322 0.449550 0.525300 0.064 Uiso 1 1 calc R . . . .
H29B H 0.531064 0.423979 0.495289 0.064 Uiso 1 1 calc R . . . .
C30 C 0.55976(9) 0.41004(16) 0.55036(11) 0.0483(8) Uani 1 1 d . . . . .
H30 H 0.553109 0.397254 0.573635 0.058 Uiso 1 1 calc R . . . .
C31 C 0.57664(9) 0.47089(16) 0.55783(11) 0.0486(9) Uani 1 1 d . . . . .
C32 C 0.59544(10) 0.49496(17) 0.53425(12) 0.0521(9) Uani 1 1 d . . . . .
H32 H 0.599889 0.471728 0.514460 0.063 Uiso 1 1 calc R . . . .
C33 C 0.60796(11) 0.55294(18) 0.53917(13) 0.0560(10) Uani 1 1 d . . . . .
H33 H 0.620872 0.569010 0.522799 0.067 Uiso 1 1 calc R . . . .
C34 C 0.60160(11) 0.58683(18) 0.56773(13) 0.0571(10) Uani 1 1 d . . . . .
H34 H 0.610179 0.626313 0.571087 0.069 Uiso 1 1 calc R . . . .
C35 C 0.58272(11) 0.56360(18) 0.59164(12) 0.0557(10) Uani 1 1 d . . . . .
H35 H 0.578303 0.587056 0.611348 0.067 Uiso 1 1 calc R . . . .
C36 C 0.57027(11) 0.50572(18) 0.58661(12) 0.0534(9) Uani 1 1 d . . . . .
H36 H 0.557299 0.489782 0.602962 0.064 Uiso 1 1 calc R . . . .
C37 C 0.58590(10) 0.35084(16) 0.51045(12) 0.0510(9) Uani 1 1 d . . . . .
H37 H 0.567224 0.362463 0.489814 0.061 Uiso 1 1 calc R . . . .
C38 C 0.61525(10) 0.31362(16) 0.50459(12) 0.0526(9) Uani 1 1 d . . . . .
C39 C 0.61674(12) 0.29415(18) 0.46969(13) 0.0564(10) Uani 1 1 d . . . . .
H39 H 0.597946 0.302593 0.448410 0.068 Uiso 1 1 calc R . . . .
C40 C 0.64591(13) 0.26215(19) 0.46593(14) 0.0636(11) Uani 1 1 d . . . . .
H40 H 0.647392 0.248169 0.442093 0.076 Uiso 1 1 calc R . . . .
C41 C 0.67283(12) 0.25088(19) 0.49739(15) 0.0642(11) Uani 1 1 d . . . . .
H41 H 0.693398 0.229891 0.495441 0.077 Uiso 1 1 calc R . . . .
C42 C 0.66942(11) 0.27045(18) 0.53152(14) 0.0588(10) Uani 1 1 d . . . . .
H42 H 0.687844 0.261868 0.553111 0.071 Uiso 1 1 calc R . . . .
C43 C 0.16119(15) 0.4141(3) 0.69294(16) 0.0823(15) Uani 1 1 d . . . . .
H43 H 0.145533 0.381885 0.684750 0.099 Uiso 1 1 calc R . . . .
C44 C 0.15994(19) 0.4426(3) 0.72556(19) 0.100(2) Uani 1 1 d . . . . .
H44 H 0.143159 0.431431 0.739060 0.120 Uiso 1 1 calc R . . . .
C45 C 0.18387(19) 0.4881(3) 0.7382(2) 0.103(2) Uani 1 1 d . . . . .
H45 H 0.184430 0.507339 0.761198 0.124 Uiso 1 1 calc R . . . .
C46 C 0.20687(15) 0.5051(2) 0.71712(16) 0.0800(15) Uani 1 1 d . . . . .
H46 H 0.223115 0.536658 0.725118 0.096 Uiso 1 1 calc R . . . .
C47 C 0.20574(13) 0.4756(2) 0.68439(14) 0.0665(12) Uani 1 1 d . . . . .
C48 C 0.22892(13) 0.4924(2) 0.65984(14) 0.0659(12) Uani 1 1 d . . . . .
H48 H 0.245571 0.523694 0.666574 0.079 Uiso 1 1 calc R . . . .
C49 C 0.24498(11) 0.48318(18) 0.60158(13) 0.0585(10) Uani 1 1 d . . . . .
H49 H 0.250243 0.447007 0.588328 0.070 Uiso 1 1 calc R . . . .
C50 C 0.22052(11) 0.52258(17) 0.57243(13) 0.0572(10) Uani 1 1 d . . . . .
C51 C 0.22133(12) 0.51669(19) 0.53527(14) 0.0629(11) Uani 1 1 d . . . . .
H51 H 0.235614 0.486779 0.528383 0.075 Uiso 1 1 calc R . . . .
C52 C 0.20166(13) 0.5537(2) 0.50814(15) 0.0702(12) Uani 1 1 d . . . . .
H52 H 0.202433 0.549313 0.482756 0.084 Uiso 1 1 calc R . . . .
C53 C 0.18068(13) 0.5975(2) 0.51827(17) 0.0737(14) Uani 1 1 d . . . . .
H53 H 0.167159 0.623328 0.499837 0.088 Uiso 1 1 calc R . . . .
C54 C 0.17966(13) 0.6031(2) 0.55491(16) 0.0711(13) Uani 1 1 d . . . . .
H54 H 0.165131 0.632693 0.561713 0.085 Uiso 1 1 calc R . . . .
C55 C 0.19950(12) 0.56623(19) 0.58220(15) 0.0656(11) Uani 1 1 d . . . . .
H55 H 0.198707 0.570840 0.607556 0.079 Uiso 1 1 calc R . . . .
C56 C 0.27965(12) 0.51619(19) 0.61600(14) 0.0626(11) Uani 1 1 d . . . . .
H56A H 0.289138 0.529108 0.594782 0.075 Uiso 1 1 calc R . . . .
H56B H 0.275783 0.551697 0.630186 0.075 Uiso 1 1 calc R . . . .
C57 C 0.33845(12) 0.5025(2) 0.65095(15) 0.0669(12) Uani 1 1 d . . . . .
H57A H 0.338323 0.535980 0.668205 0.080 Uiso 1 1 calc R . . . .
H57B H 0.345662 0.517691 0.628809 0.080 Uiso 1 1 calc R . . . .
C58 C 0.36417(12) 0.4560(2) 0.67022(14) 0.0651(11) Uani 1 1 d . . . . .
C59 C 0.38841(14) 0.4686(3) 0.70351(14) 0.0740(13) Uani 1 1 d . . . . .
H59 H 0.388095 0.506249 0.714822 0.089 Uiso 1 1 calc R . . . .
C60 C 0.41297(16) 0.4272(3) 0.72046(15) 0.0819(15) Uani 1 1 d . . . . .
H60 H 0.429776 0.436936 0.743108 0.098 Uiso 1 1 calc R . . . .
C61 C 0.41360(14) 0.3721(3) 0.70517(14) 0.0733(13) Uani 1 1 d . . . . .
C62 C 0.38887(13) 0.3592(2) 0.67215(15) 0.0719(12) Uani 1 1 d . . . . .
H62 H 0.388599 0.320905 0.661401 0.086 Uiso 1 1 calc R . . . .
C63 C 0.36484(12) 0.4006(2) 0.65478(15) 0.0687(12) Uani 1 1 d . . . . .
H63 H 0.348431 0.391113 0.631818 0.082 Uiso 1 1 calc R . . . .
C64 C 0.45897(14) 0.2811(3) 0.69568(14) 0.0745(13) Uani 1 1 d . . . . .
C65 C 0.46470(13) 0.3094(2) 0.66412(15) 0.0706(12) Uani 1 1 d . . . . .
H65 H 0.459406 0.350326 0.660143 0.085 Uiso 1 1 calc R . . . .
C66 C 0.47814(12) 0.2777(2) 0.63858(14) 0.0669(12) Uani 1 1 d . . . . .
H66 H 0.481938 0.297192 0.617094 0.080 Uiso 1 1 calc R . . . .
C67 C 0.48613(11) 0.2180(2) 0.64395(14) 0.0630(11) Uani 1 1 d . . . . .
C68 C 0.48099(15) 0.1902(3) 0.67589(16) 0.0788(14) Uani 1 1 d . . . . .
H68 H 0.487024 0.149695 0.680314 0.095 Uiso 1 1 calc R . . . .
C69 C 0.46709(16) 0.2215(3) 0.70131(16) 0.0844(16) Uani 1 1 d . . . . .
H69 H 0.463125 0.202020 0.722695 0.101 Uiso 1 1 calc R . . . .
C70 C 0.49891(13) 0.1836(2) 0.61527(16) 0.0686(12) Uani 1 1 d . . . . .
H70A H 0.509526 0.145765 0.626186 0.082 Uiso 1 1 calc R . . . .
H70B H 0.478774 0.174409 0.593722 0.082 Uiso 1 1 calc R . . . .
C71 C 0.53227(12) 0.19309(19) 0.57070(14) 0.0602(10) Uani 1 1 d . . . . .
H71A H 0.509995 0.187834 0.551041 0.072 Uiso 1 1 calc R . . . .
H71B H 0.543421 0.153756 0.576716 0.072 Uiso 1 1 calc R . . . .
C72 C 0.55704(10) 0.23361(18) 0.55655(12) 0.0546(9) Uani 1 1 d . . . . .
H72 H 0.545475 0.273372 0.552274 0.066 Uiso 1 1 calc R . . . .
C73 C 0.56023(10) 0.21081(17) 0.51876(12) 0.0538(9) Uani 1 1 d . . . . .
C74 C 0.53689(11) 0.23371(19) 0.48639(13) 0.0594(10) Uani 1 1 d . . . . .
C75 C 0.53701(12) 0.2108(2) 0.45163(13) 0.0638(11) Uani 1 1 d . . . . .
C76 C 0.56041(13) 0.1659(2) 0.44848(14) 0.0663(11) Uani 1 1 d . . . . .
H76 H 0.560380 0.150087 0.424623 0.080 Uiso 1 1 calc R . . . .
C77 C 0.58383(13) 0.1443(2) 0.48043(14) 0.0647(11) Uani 1 1 d . . . . .
H77 H 0.600083 0.113953 0.478398 0.078 Uiso 1 1 calc R . . . .
C78 C 0.58366(12) 0.16665(18) 0.51498(13) 0.0601(10) Uani 1 1 d . . . . .
H78 H 0.599875 0.151528 0.536617 0.072 Uiso 1 1 calc R . . . .
C79 C 0.60732(11) 0.20168(18) 0.60440(13) 0.0574(10) Uani 1 1 d . . . . .
H79 H 0.594312 0.167362 0.607590 0.069 Uiso 1 1 calc R . . . .
C80 C 0.64498(12) 0.20854(19) 0.62569(13) 0.0599(9) Uani 1 1 d . U . . .
C81 C 0.66181(13) 0.1645(2) 0.64899(14) 0.0687(10) Uani 1 1 d . U . . .
H81 H 0.649550 0.129737 0.652890 0.082 Uiso 1 1 calc R . . . .
C82 C 0.69767(14) 0.1725(2) 0.66689(16) 0.0778(12) Uani 1 1 d . U . . .
H82 H 0.710315 0.142790 0.683033 0.093 Uiso 1 1 calc R . . . .
C83 C 0.71417(14) 0.2232(2) 0.66089(16) 0.0772(12) Uani 1 1 d . U . . .
H83 H 0.738497 0.229086 0.672809 0.093 Uiso 1 1 calc R . . . .
C84 C 0.69540(12) 0.2665(2) 0.63728(14) 0.0682(10) Uani 1 1 d . U . . .
H84 H 0.707161 0.301815 0.633286 0.082 Uiso 1 1 calc R . . . .
C85 C 0.12327(12) 0.4648(2) 0.59281(16) 0.0698(12) Uani 1 1 d . . . . .
H85 H 0.120168 0.465544 0.617533 0.084 Uiso 1 1 calc R . . . .
C86 C 0.10102(14) 0.4982(2) 0.56543(18) 0.0760(14) Uani 1 1 d . . . . .
H86 H 0.082824 0.521264 0.571439 0.091 Uiso 1 1 calc R . . . .
C87 C 0.10512(13) 0.4983(2) 0.52965(16) 0.0698(13) Uani 1 1 d . . . . .
H87 H 0.089965 0.521175 0.510620 0.084 Uiso 1 1 calc R . . . .
C88 C 0.13217(12) 0.46383(18) 0.52187(14) 0.0623(11) Uani 1 1 d . . . . .
H88 H 0.135903 0.463031 0.497411 0.075 Uiso 1 1 calc R . . . .
C89 C 0.15336(11) 0.43101(18) 0.55032(14) 0.0598(11) Uani 1 1 d . . . . .
C90 C 0.18126(11) 0.39191(17) 0.54361(13) 0.0564(10) Uani 1 1 d . . . . .
H90 H 0.185050 0.388513 0.519248 0.068 Uiso 1 1 calc R . . . .
C91 C 0.22622(10) 0.31790(17) 0.56531(12) 0.0531(9) Uani 1 1 d . . . . .
H91 H 0.246930 0.320051 0.587609 0.064 Uiso 1 1 calc R . . . .
C92 C 0.21056(10) 0.25632(17) 0.56514(12) 0.0527(9) Uani 1 1 d . . . . .
C93 C 0.17583(10) 0.24397(18) 0.54516(12) 0.0522(9) Uani 1 1 d . . . . .
H93 H 0.161165 0.275030 0.532591 0.063 Uiso 1 1 calc R . . . .
C94 C 0.16265(11) 0.18693(18) 0.54356(13) 0.0562(10) Uani 1 1 d . . . . .
H94 H 0.139027 0.178970 0.529933 0.067 Uiso 1 1 calc R . . . .
C95 C 0.18379(11) 0.14164(18) 0.56174(14) 0.0603(11) Uani 1 1 d . . . . .
H95 H 0.174718 0.102489 0.560651 0.072 Uiso 1 1 calc R . . . .
C96 C 0.21838(11) 0.15322(18) 0.58165(13) 0.0599(11) Uani 1 1 d . . . . .
H96 H 0.232931 0.121937 0.594093 0.072 Uiso 1 1 calc R . . . .
C97 C 0.23162(11) 0.21009(18) 0.58337(13) 0.0587(10) Uani 1 1 d . . . . .
H97 H 0.255255 0.217769 0.597076 0.070 Uiso 1 1 calc R . . . .
C98 C 0.24055(11) 0.32571(18) 0.53125(13) 0.0569(10) Uani 1 1 d . . . . .
H98A H 0.255185 0.291124 0.528252 0.068 Uiso 1 1 calc R . . . .
H98B H 0.220825 0.329266 0.508514 0.068 Uiso 1 1 calc R . . . .
C99 C 0.27846(12) 0.3868(2) 0.50656(15) 0.0669(12) Uani 1 1 d . . . . .
H99A H 0.261330 0.402659 0.484206 0.080 Uiso 1 1 calc R . . . .
H99B H 0.287830 0.348807 0.499761 0.080 Uiso 1 1 calc R . . . .
C100 C 0.30789(12) 0.42962(19) 0.51993(14) 0.0607(10) Uani 1 1 d . . . . .
C101 C 0.30571(12) 0.4888(2) 0.50877(14) 0.0633(11) Uani 1 1 d . . . . .
H101 H 0.284961 0.502562 0.491418 0.076 Uiso 1 1 calc R . . . .
C102 C 0.33321(11) 0.5277(2) 0.52253(14) 0.0622(11) Uani 1 1 d . . . . .
H102 H 0.331321 0.567660 0.514233 0.075 Uiso 1 1 calc R . . . .
C103 C 0.36375(11) 0.50888(18) 0.54853(13) 0.0569(10) Uani 1 1 d . . . . .
C104 C 0.36608(12) 0.44990(19) 0.55994(14) 0.0621(11) Uani 1 1 d . . . . .
H104 H 0.386598 0.436199 0.577659 0.075 Uiso 1 1 calc R . . . .
C105 C 0.33875(12) 0.41164(19) 0.54558(14) 0.0646(11) Uani 1 1 d . . . . .
H105 H 0.340954 0.371473 0.553412 0.078 Uiso 1 1 calc R . . . .
C106 C 0.43164(11) 0.52135(19) 0.59449(13) 0.0575(10) Uani 1 1 d . . . . .
C107 C 0.43776(13) 0.5272(2) 0.63268(15) 0.0728(13) Uani 1 1 d . . . . .
H107 H 0.422335 0.550625 0.642998 0.087 Uiso 1 1 calc R . . . .
C108 C 0.46613(14) 0.4991(3) 0.65592(15) 0.0777(14) Uani 1 1 d . . . . .
H108 H 0.470104 0.503573 0.682230 0.093 Uiso 1 1 calc R . . . .
C109 C 0.48911(12) 0.46422(19) 0.64178(13) 0.0587(10) Uani 1 1 d . . . . .
C110 C 0.48220(11) 0.4573(2) 0.60349(12) 0.0578(10) Uani 1 1 d . . . . .
H110 H 0.497017 0.432459 0.593204 0.069 Uiso 1 1 calc R . . . .
C111 C 0.45389(11) 0.48613(19) 0.57983(13) 0.0574(10) Uani 1 1 d . . . . .
H111 H 0.449778 0.481679 0.553497 0.069 Uiso 1 1 calc R . . . .
C112 C 0.52023(13) 0.4359(2) 0.66856(14) 0.0685(12) Uani 1 1 d . . . . .
H11A H 0.535476 0.466987 0.683237 0.082 Uiso 1 1 calc R . . . .
H11B H 0.511688 0.410252 0.686225 0.082 Uiso 1 1 calc R . . . .
C113 C 0.56436(12) 0.3644(2) 0.67445(12) 0.0616(11) Uani 1 1 d . . . . .
H11C H 0.551229 0.339186 0.688306 0.074 Uiso 1 1 calc R . . . .
H11D H 0.581343 0.388929 0.692810 0.074 Uiso 1 1 calc R . . . .
C114 C 0.58418(12) 0.32601(19) 0.65299(12) 0.0584(10) Uani 1 1 d . . . . .
H114 H 0.566161 0.304414 0.633426 0.070 Uiso 1 1 calc R . . . .
C115 C 0.60503(13) 0.2797(2) 0.68006(12) 0.0615(11) Uani 1 1 d . . . . .
C116 C 0.58803(14) 0.2289(2) 0.68602(14) 0.0703(12) Uani 1 1 d . . . . .
H116 H 0.564303 0.222073 0.672299 0.084 Uiso 1 1 calc R . . . .
C117 C 0.60548(17) 0.1869(2) 0.71230(15) 0.0811(15) Uani 1 1 d . . . . .
H117 H 0.593309 0.152442 0.717010 0.097 Uiso 1 1 calc R . . . .
C118 C 0.64017(17) 0.1959(3) 0.73114(15) 0.0849(16) Uani 1 1 d . . . . .
H118 H 0.652300 0.167055 0.748394 0.102 Uiso 1 1 calc R . . . .
C119 C 0.65757(15) 0.2473(2) 0.72491(14) 0.0775(14) Uani 1 1 d . . . . .
H119 H 0.681562 0.253386 0.738019 0.093 Uiso 1 1 calc R . . . .
C120 C 0.64023(13) 0.2897(2) 0.69977(13) 0.0684(12) Uani 1 1 d . . . . .
H120 H 0.652034 0.325019 0.695957 0.082 Uiso 1 1 calc R . . . .
C121 C 0.62069(12) 0.40814(19) 0.64466(12) 0.0593(10) Uani 1 1 d . . . . .
H121 H 0.613012 0.428974 0.663562 0.071 Uiso 1 1 calc R . . . .
C122 C 0.64731(11) 0.43417(19) 0.62751(13) 0.0584(10) Uani 1 1 d . . . . .
C123 C 0.66230(13) 0.4895(2) 0.63864(13) 0.0652(12) Uani 1 1 d . . . . .
H123 H 0.654593 0.512362 0.656727 0.078 Uiso 1 1 calc R . . . .
C124 C 0.68830(13) 0.5102(2) 0.62296(14) 0.0699(13) Uani 1 1 d . . . . .
H124 H 0.699535 0.547023 0.630752 0.084 Uiso 1 1 calc R . . . .
C125 C 0.69800(13) 0.4772(2) 0.59581(15) 0.0702(13) Uani 1 1 d . . . . .
H125 H 0.715570 0.491466 0.584224 0.084 Uiso 1 1 calc R . . . .
C126 C 0.68190(11) 0.4229(2) 0.58552(14) 0.0616(11) Uani 1 1 d . . . . .
H126 H 0.688666 0.400254 0.566774 0.074 Uiso 1 1 calc R . . . .
N1B N 0.02408(14) 0.1406(2) 0.92617(15) 0.0885(14) Uani 1 1 d . . . . .
N1C N 0.19131(15) 0.4198(3) 0.45473(18) 0.0994(16) Uani 1 1 d . . . . .
N1A N 0.22036(15) 0.1089(3) 0.80620(18) 0.1084(16) Uani 1 1 d . U . . .
C2C C 0.18961(15) 0.4329(2) 0.4251(2) 0.0831(16) Uani 1 1 d . . . . .
C2A C 0.20597(18) 0.1304(4) 0.7799(2) 0.1072(16) Uani 1 1 d . U . . .
C2B C 0.01201(17) 0.1473(3) 0.89589(19) 0.0878(16) Uani 1 1 d . . . . .
C2D C 0.2025(3) 0.8368(4) 0.4187(4) 0.117(2) Uani 0.75 1 d . U P . .
C3D C 0.2332(2) 0.8249(4) 0.4430(3) 0.109(2) Uani 0.75 1 d . U P . .
H3DA H 0.251789 0.850173 0.437724 0.163 Uiso 0.75 1 calc GR . P . .
H3DB H 0.239329 0.783284 0.440782 0.163 Uiso 0.75 1 calc GR . P . .
H3DC H 0.231048 0.832647 0.468507 0.163 Uiso 0.75 1 calc GR . P . .
C3C C 0.1880(3) 0.4490(4) 0.3868(2) 0.129(3) Uani 1 1 d . . . . .
H3CA H 0.163138 0.453014 0.372853 0.193 Uiso 1 1 calc GR . . . .
H3CB H 0.199384 0.418239 0.375215 0.193 Uiso 1 1 calc GR . . . .
H3CC H 0.200224 0.486770 0.386327 0.193 Uiso 1 1 calc GR . . . .
N1D N 0.1742(2) 0.8484(4) 0.3993(3) 0.128(2) Uani 0.75 1 d . U P . .
C3B C -0.0031(3) 0.1587(6) 0.8568(2) 0.173(5) Uani 1 1 d . . . . .
H3BA H 0.015491 0.155931 0.843233 0.260 Uiso 1 1 calc GR . . . .
H3BB H -0.013356 0.198502 0.853780 0.260 Uiso 1 1 calc GR . . . .
H3BC H -0.021570 0.129461 0.846871 0.260 Uiso 1 1 calc GR . . . .
C3A C 0.1905(2) 0.1645(5) 0.7475(3) 0.134(2) Uani 1 1 d . U . . .
H3AA H 0.189697 0.140824 0.725028 0.202 Uiso 1 1 calc GR . . . .
H3AB H 0.204794 0.200047 0.747084 0.202 Uiso 1 1 calc GR . . . .
H3AC H 0.166422 0.176004 0.748025 0.202 Uiso 1 1 calc GR . . . .
N1E N 0.1144(4) 0.5214(7) 0.4313(4) 0.129(4) Uiso 0.5 1 d . . P E 1
C2E C 0.1277(3) 0.5596(6) 0.4149(4) 0.087(3) Uiso 0.5 1 d . . P E 1
C3E C 0.1337(5) 0.6018(8) 0.4000(5) 0.120(5) Uiso 0.5 1 d . . P E 1
H3EA H 0.155501 0.620084 0.414841 0.179 Uiso 0.5 1 calc GR . P E 1
H3EB H 0.114002 0.629687 0.397315 0.179 Uiso 0.5 1 calc GR . P E 1
H3EC H 0.136731 0.591410 0.375205 0.179 Uiso 0.5 1 calc GR . P E 1
N1F N 0.1094(5) 0.1585(9) 0.8209(6) 0.165(6) Uiso 0.5 1 d D . P . .
C2F C 0.1002(8) 0.1779(14) 0.8481(8) 0.203(11) Uiso 0.5 1 d D . P . .
C3F C 0.0870(9) 0.2343(15) 0.8654(9) 0.228(13) Uiso 0.5 1 d . . P . .
H3FA H 0.083130 0.224416 0.889917 0.342 Uiso 0.5 1 calc R . P . .
H3FB H 0.104804 0.265615 0.868213 0.342 Uiso 0.5 1 calc R . P . .
H3FC H 0.064664 0.248027 0.848796 0.342 Uiso 0.5 1 calc R . P . .
C3G C 0.0179(5) 0.4066(8) 0.5168(5) 0.116(5) Uiso 0.5 1 d . . P . .
H3GA H 0.006538 0.367656 0.514463 0.175 Uiso 0.5 1 calc GR . P . .
H3GB H 0.014480 0.426544 0.539228 0.175 Uiso 0.5 1 calc GR . P . .
H3GC H 0.043287 0.401858 0.518847 0.175 Uiso 0.5 1 calc GR . P . .
C2G C 0.0039(10) 0.4380(15) 0.4877(10) 0.199(11) Uiso 0.5 1 d . . P . .
N1G N -0.0236(6) 0.4509(9) 0.4710(6) 0.163(6) Uiso 0.5 1 d . . P . .
N1H N 0.0405(4) 0.4681(7) 0.3725(5) 0.134(5) Uiso 0.5 1 d . . P F 2
C2H C 0.0452(6) 0.4873(10) 0.4063(6) 0.143(6) Uiso 0.5 1 d . . P F 2
C3H C 0.0784(5) 0.5130(8) 0.4191(5) 0.120(5) Uiso 0.5 1 d . . P F 2
H3HA H 0.089796 0.516356 0.398358 0.181 Uiso 0.5 1 calc GR . P F 2
H3HB H 0.092941 0.488367 0.438884 0.181 Uiso 0.5 1 calc GR . P F 2
H3HC H 0.075731 0.552502 0.429042 0.181 Uiso 0.5 1 calc GR . P F 2
O1A O 0.5526(5) 0.0086(9) 0.6798(5) 0.099(5) Uiso 0.25 1 d . . P G 1
O1B O 0.5880(3) 0.0694(6) 0.6419(4) 0.121(3) Uiso 0.5 1 d . . P H 1
O1C O 0.5374(14) -0.139(2) 0.6326(14) 0.18(2) Uiso 0.25 1 d . . P I 2

loop_
_atom_site_aniso_label
_atom_site_aniso_U_11
_atom_site_aniso_U_22
_atom_site_aniso_U_33
_atom_site_aniso_U_23
_atom_site_aniso_U_13
_atom_site_aniso_U_12
Zn2 0.0429(3) 0.0454(3) 0.0638(3) 0.0008(2) -0.0004(2) 0.0014(2)
Zn1 0.0542(3) 0.0471(3) 0.0664(4) -0.0047(2) 0.0038(3) -0.0070(2)
C1 0.054(2) 0.070(3) 0.069(3) -0.008(2) 0.006(2) -0.016(2)
Cl10 0.0637(7) 0.0732(8) 0.1153(11) 0.0018(7) 0.0217(7) -0.0059(6)
O13 0.071(2) 0.102(3) 0.120(3) 0.026(2) 0.029(2) 0.002(2)
O12 0.105(3) 0.083(3) 0.184(5) -0.026(3) 0.055(3) -0.022(2)
O14 0.108(3) 0.085(3) 0.169(5) 0.016(3) 0.069(3) 0.019(2)
O11 0.086(3) 0.132(4) 0.123(4) 0.022(3) 0.011(3) -0.006(3)
Cl20 0.0835(8) 0.0765(8) 0.0841(8) 0.0253(6) -0.0158(7) -0.0167(6)
O21 0.098(3) 0.094(3) 0.085(3) 0.031(3) -0.008(2) 0.009(3)
O22 0.108(3) 0.101(3) 0.097(3) -0.004(3) -0.003(3) -0.023(3)
O23 0.093(3) 0.089(3) 0.110(3) 0.025(2) -0.007(3) -0.030(2)
O24 0.079(3) 0.087(3) 0.126(3) 0.030(3) -0.018(3) -0.005(2)
Cl30 0.1476(12) 0.0894(9) 0.0855(8) 0.0065(7) 0.0207(8) 0.0002(8)
O31 0.124(2) 0.092(2) 0.097(2) -0.0058(19) 0.023(2) 0.000(2)
O32 0.139(2) 0.113(2) 0.116(2) 0.000(2) 0.023(2) -0.002(2)
O33 0.134(2) 0.099(2) 0.092(2) -0.0038(19) 0.024(2) -0.001(2)
O34 0.144(3) 0.121(3) 0.108(3) 0.004(2) 0.020(2) 0.015(3)
Cl40 0.0517(13) 0.087(2) 0.108(2) -0.0139(17) -0.0019(15) -0.0090(12)
O41 0.090(6) 0.093(6) 0.168(9) 0.032(6) -0.046(6) -0.029(5)
O42 0.058(4) 0.171(8) 0.094(5) -0.055(6) -0.002(4) 0.016(5)
O44 0.057(4) 0.104(6) 0.143(7) -0.023(5) -0.009(5) 0.017(4)
O43 0.060(4) 0.107(6) 0.112(6) -0.042(5) -0.009(4) -0.025(4)
Cl4A 0.0964(18) 0.0665(15) 0.111(2) -0.0030(14) 0.0365(17) -0.0019(14)
O41A 0.135(6) 0.132(6) 0.169(7) -0.012(6) 0.025(6) 0.002(6)
O42A 0.117(6) 0.121(6) 0.148(6) 0.000(5) 0.032(5) 0.007(5)
O43A 0.146(6) 0.105(5) 0.164(6) -0.007(5) 0.042(6) -0.014(5)
O44A 0.147(6) 0.106(6) 0.149(6) 0.001(5) 0.038(6) 0.009(5)
N1 0.057(2) 0.055(2) 0.062(2) -0.0071(16) 0.0032(17) -0.0122(16)
O1 0.0578(17) 0.0597(17) 0.0699(19) 0.0083(14) 0.0026(14) -0.0024(14)
S1 0.0615(6) 0.0473(6) 0.0911(8) -0.0063(5) 0.0064(6) -0.0087(5)
C2 0.066(3) 0.080(3) 0.078(3) -0.011(3) 0.008(2) -0.028(3)
N2 0.056(2) 0.0483(19) 0.063(2) -0.0012(15) 0.0003(16) -0.0084(15)
O2 0.0379(13) 0.0482(15) 0.0737(18) 0.0040(13) -0.0038(12) -0.0015(11)
S2 0.1246(14) 0.1277(14) 0.0635(8) 0.0095(8) 0.0178(8) 0.0561(11)
C3 0.085(3) 0.063(3) 0.072(3) -0.003(2) 0.010(3) -0.025(3)
N3 0.0418(16) 0.0401(16) 0.063(2) -0.0018(14) 0.0017(14) -0.0016(13)
O3 0.0520(16) 0.0592(17) 0.081(2) 0.0013(15) 0.0043(15) -0.0063(13)
S3 0.0512(5) 0.0437(5) 0.0818(7) 0.0033(5) 0.0050(5) -0.0037(4)
C4 0.080(3) 0.054(2) 0.065(3) -0.001(2) 0.005(2) -0.016(2)
N4 0.0448(17) 0.0416(17) 0.070(2) 0.0037(15) 0.0040(15) -0.0010(13)
O4 0.0549(16) 0.0611(17) 0.0693(18) -0.0030(14) 0.0153(14) -0.0067(13)
C5 0.066(3) 0.052(2) 0.061(2) -0.0036(19) 0.005(2) -0.016(2)
N5 0.065(2) 0.058(2) 0.074(2) -0.0110(18) 0.0091(19) -0.0120(18)
O5 0.0529(16) 0.0493(15) 0.082(2) -0.0083(14) 0.0178(15) -0.0128(12)
C6 0.065(3) 0.050(2) 0.065(3) -0.0022(19) -0.001(2) -0.004(2)
N6 0.057(2) 0.0438(18) 0.073(2) -0.0024(16) 0.0068(17) -0.0018(15)
O6 0.0560(16) 0.0614(17) 0.0599(17) 0.0008(13) 0.0054(13) 0.0102(13)
C7 0.054(2) 0.059(2) 0.067(3) 0.002(2) -0.004(2) -0.0123(19)
N7 0.0452(17) 0.0457(17) 0.065(2) -0.0007(15) 0.0064(15) 0.0029(14)
C8 0.063(3) 0.062(3) 0.070(3) -0.002(2) -0.004(2) -0.012(2)
N8 0.0452(15) 0.0585(17) 0.0680(18) 0.0009(15) 0.0003(14) 0.0055(14)
C9 0.069(3) 0.081(3) 0.080(3) -0.010(3) 0.002(3) -0.021(3)
N9 0.0514(19) 0.0502(19) 0.071(2) -0.0072(16) 0.0071(17) -0.0031(15)
C10 0.086(4) 0.093(4) 0.088(4) -0.020(3) -0.010(3) -0.029(3)
N10 0.0459(17) 0.0407(16) 0.070(2) -0.0027(15) 0.0026(15) -0.0075(13)
C0AA 0.090(4) 0.105(5) 0.073(3) -0.023(3) 0.003(3) -0.021(3)
N11 0.0495(18) 0.0521(19) 0.0573(19) 0.0023(15) -0.0047(15) 0.0050(15)
C12 0.092(4) 0.106(4) 0.071(3) -0.009(3) 0.010(3) -0.030(3)
N12 0.0457(18) 0.0519(19) 0.067(2) 0.0006(16) -0.0061(16) 0.0020(15)
C13 0.076(3) 0.079(3) 0.072(3) -0.006(3) -0.003(3) -0.021(3)
C14 0.060(3) 0.064(3) 0.071(3) 0.008(2) 0.000(2) -0.007(2)
C15 0.061(3) 0.070(3) 0.083(3) 0.021(2) 0.006(2) 0.004(2)
C16 0.050(2) 0.057(2) 0.076(3) 0.009(2) 0.003(2) -0.0033(19)
C17 0.048(2) 0.052(2) 0.082(3) 0.007(2) 0.001(2) -0.0061(18)
C1AA 0.053(2) 0.053(2) 0.076(3) 0.004(2) -0.001(2) -0.0024(19)
C19 0.051(2) 0.046(2) 0.090(3) 0.001(2) 0.002(2) -0.0105(18)
C20 0.058(3) 0.068(3) 0.093(4) 0.017(3) 0.006(3) 0.005(2)
C21 0.072(3) 0.073(3) 0.089(4) 0.024(3) 0.007(3) 0.014(3)
C22 0.046(2) 0.049(2) 0.076(3) -0.004(2) -0.002(2) 0.0036(17)
C23 0.060(2) 0.056(2) 0.075(3) -0.009(2) 0.007(2) -0.010(2)
C24 0.054(2) 0.050(2) 0.080(3) -0.013(2) 0.008(2) -0.0092(18)
C25 0.0369(19) 0.057(2) 0.075(3) -0.002(2) -0.0004(19) -0.0013(17)
C26 0.043(2) 0.068(3) 0.070(3) -0.008(2) 0.0014(19) -0.0039(19)
C27 0.049(2) 0.055(2) 0.079(3) -0.013(2) 0.002(2) -0.0066(19)
C28 0.0367(19) 0.062(2) 0.074(3) 0.005(2) -0.0071(18) -0.0041(17)
C29 0.0377(18) 0.048(2) 0.067(2) 0.0033(18) -0.0015(17) -0.0023(15)
C30 0.0370(18) 0.0412(19) 0.061(2) 0.0020(16) 0.0008(16) 0.0047(14)
C31 0.0370(18) 0.0409(19) 0.061(2) 0.0002(16) -0.0007(16) 0.0000(14)
C32 0.045(2) 0.0415(19) 0.064(2) -0.0026(17) 0.0035(17) -0.0017(16)
C33 0.046(2) 0.049(2) 0.066(3) -0.0007(18) 0.0029(18) -0.0031(17)
C34 0.049(2) 0.043(2) 0.071(3) -0.0041(18) -0.0022(19) 0.0007(17)
C35 0.048(2) 0.050(2) 0.062(2) -0.0060(18) 0.0008(18) 0.0016(17)
C36 0.050(2) 0.049(2) 0.056(2) 0.0015(17) 0.0045(17) 0.0036(17)
C37 0.0415(19) 0.0387(19) 0.067(3) 0.0018(17) 0.0019(17) -0.0026(15)
C38 0.044(2) 0.0374(18) 0.071(3) 0.0033(17) 0.0046(18) -0.0062(15)
C39 0.058(2) 0.043(2) 0.065(2) -0.0023(18) 0.0089(19) -0.0036(17)
C40 0.067(3) 0.045(2) 0.077(3) -0.001(2) 0.016(2) -0.0012(19)
C41 0.058(2) 0.044(2) 0.092(3) 0.000(2) 0.022(2) -0.0014(18)
C42 0.043(2) 0.047(2) 0.082(3) 0.001(2) 0.009(2) 0.0010(17)
C43 0.074(3) 0.091(4) 0.082(3) -0.024(3) 0.020(3) -0.028(3)
C44 0.103(5) 0.106(5) 0.099(4) -0.041(4) 0.040(4) -0.035(4)
C45 0.112(5) 0.104(5) 0.102(4) -0.045(4) 0.043(4) -0.035(4)
C46 0.079(3) 0.072(3) 0.087(4) -0.027(3) 0.018(3) -0.021(3)
C47 0.062(3) 0.056(2) 0.077(3) -0.011(2) 0.009(2) -0.008(2)
C48 0.065(3) 0.051(2) 0.074(3) -0.006(2) 0.004(2) -0.008(2)
C49 0.052(2) 0.043(2) 0.076(3) -0.0016(19) 0.007(2) -0.0044(17)
C50 0.050(2) 0.039(2) 0.078(3) -0.0016(18) 0.007(2) -0.0055(16)
C51 0.054(2) 0.047(2) 0.084(3) 0.001(2) 0.011(2) -0.0044(18)
C52 0.072(3) 0.052(2) 0.079(3) 0.005(2) 0.006(2) -0.009(2)
C53 0.066(3) 0.046(2) 0.095(4) 0.004(2) -0.004(3) -0.003(2)
C54 0.066(3) 0.046(2) 0.094(4) -0.001(2) 0.006(3) 0.002(2)
C55 0.060(3) 0.049(2) 0.083(3) -0.005(2) 0.007(2) -0.0025(19)
C56 0.059(2) 0.046(2) 0.077(3) 0.000(2) 0.007(2) -0.0047(18)
C57 0.051(2) 0.060(3) 0.085(3) -0.006(2) 0.009(2) -0.005(2)
C58 0.058(2) 0.063(3) 0.072(3) 0.000(2) 0.012(2) -0.002(2)
C59 0.076(3) 0.077(3) 0.064(3) -0.005(2) 0.010(2) 0.002(3)
C60 0.084(4) 0.095(4) 0.062(3) -0.001(3) 0.008(3) 0.007(3)
C61 0.072(3) 0.084(3) 0.065(3) 0.000(2) 0.019(2) 0.013(3)
C62 0.059(3) 0.073(3) 0.084(3) -0.002(3) 0.019(2) -0.001(2)
C63 0.051(2) 0.073(3) 0.077(3) -0.005(2) 0.007(2) -0.005(2)
C64 0.065(3) 0.087(4) 0.067(3) 0.008(3) 0.008(2) 0.019(3)
C65 0.057(3) 0.072(3) 0.079(3) 0.002(2) 0.012(2) 0.008(2)
C66 0.056(2) 0.070(3) 0.075(3) 0.010(2) 0.016(2) 0.007(2)
C67 0.048(2) 0.068(3) 0.073(3) 0.004(2) 0.015(2) -0.0004(19)
C68 0.082(3) 0.074(3) 0.083(3) 0.016(3) 0.026(3) 0.016(3)
C69 0.090(4) 0.090(4) 0.075(3) 0.023(3) 0.025(3) 0.023(3)
C70 0.059(3) 0.063(3) 0.087(3) 0.002(2) 0.023(2) -0.003(2)
C71 0.054(2) 0.050(2) 0.076(3) -0.001(2) 0.015(2) -0.0025(18)
C72 0.0424(19) 0.043(2) 0.072(3) -0.0011(18) 0.0036(18) -0.0027(16)
C73 0.046(2) 0.044(2) 0.066(2) -0.0009(17) 0.0045(18) -0.0054(16)
C74 0.048(2) 0.052(2) 0.070(3) -0.0038(19) -0.0005(19) -0.0051(18)
C75 0.061(3) 0.055(2) 0.068(3) -0.003(2) 0.002(2) -0.011(2)
C76 0.070(3) 0.056(2) 0.067(3) -0.007(2) 0.007(2) -0.004(2)
C77 0.062(3) 0.052(2) 0.077(3) -0.008(2) 0.010(2) 0.0007(19)
C78 0.059(2) 0.046(2) 0.070(3) 0.0014(19) 0.005(2) 0.0012(18)
C79 0.053(2) 0.046(2) 0.068(3) 0.0003(19) 0.0066(19) 0.0033(17)
C80 0.0545(19) 0.0518(18) 0.067(2) -0.0010(16) 0.0032(17) 0.0064(16)
C81 0.065(2) 0.057(2) 0.074(2) 0.0020(18) -0.0001(19) 0.0088(18)
C82 0.067(2) 0.068(2) 0.084(2) 0.005(2) -0.008(2) 0.0151(19)
C83 0.059(2) 0.072(2) 0.088(2) 0.002(2) -0.0074(19) 0.0106(19)
C84 0.0510(19) 0.065(2) 0.077(2) 0.0006(19) -0.0049(17) 0.0086(17)
C85 0.058(3) 0.060(3) 0.088(3) -0.014(2) 0.011(2) 0.000(2)
C86 0.061(3) 0.056(3) 0.109(4) -0.012(3) 0.015(3) 0.007(2)
C87 0.062(3) 0.046(2) 0.091(4) -0.002(2) 0.000(2) 0.003(2)
C88 0.057(2) 0.045(2) 0.077(3) -0.0009(19) 0.001(2) -0.0024(18)
C89 0.053(2) 0.041(2) 0.079(3) -0.0051(19) 0.005(2) -0.0053(17)
C90 0.051(2) 0.040(2) 0.073(3) -0.0024(18) 0.005(2) -0.0060(16)
C91 0.044(2) 0.044(2) 0.066(2) -0.0039(17) 0.0043(18) -0.0054(16)
C92 0.0441(19) 0.043(2) 0.066(2) -0.0026(17) 0.0038(17) -0.0031(16)
C93 0.0419(19) 0.047(2) 0.063(2) 0.0002(17) 0.0035(17) 0.0013(16)
C94 0.045(2) 0.045(2) 0.071(3) -0.0007(18) 0.0019(18) -0.0026(16)
C95 0.053(2) 0.041(2) 0.082(3) 0.0016(19) 0.006(2) -0.0034(17)
C96 0.050(2) 0.043(2) 0.078(3) 0.0037(19) -0.001(2) 0.0015(17)
C97 0.047(2) 0.048(2) 0.072(3) 0.0022(19) -0.0016(19) 0.0003(17)
C98 0.048(2) 0.044(2) 0.074(3) -0.0050(18) 0.0069(19) -0.0079(16)
C99 0.055(2) 0.060(3) 0.086(3) -0.008(2) 0.018(2) -0.012(2)
C100 0.052(2) 0.053(2) 0.077(3) -0.003(2) 0.016(2) -0.0053(18)
C101 0.051(2) 0.055(2) 0.078(3) 0.006(2) 0.005(2) -0.0024(19)
C102 0.049(2) 0.049(2) 0.084(3) 0.007(2) 0.007(2) -0.0015(18)
C103 0.053(2) 0.042(2) 0.073(3) 0.0015(18) 0.012(2) 0.0004(17)
C104 0.050(2) 0.048(2) 0.084(3) 0.008(2) 0.009(2) -0.0003(18)
C105 0.057(2) 0.044(2) 0.089(3) 0.003(2) 0.010(2) -0.0049(18)
C106 0.047(2) 0.050(2) 0.071(3) -0.0005(19) 0.0072(19) -0.0041(17)
C107 0.064(3) 0.076(3) 0.077(3) -0.004(2) 0.015(2) 0.014(2)
C108 0.072(3) 0.096(4) 0.062(3) -0.005(3) 0.010(2) 0.018(3)
C109 0.055(2) 0.055(2) 0.061(2) -0.0020(19) 0.0063(19) -0.0016(19)
C110 0.051(2) 0.057(2) 0.062(2) -0.0021(19) 0.0079(19) -0.0012(18)
C111 0.056(2) 0.052(2) 0.060(2) -0.0022(18) 0.0047(19) -0.0043(18)
C112 0.065(3) 0.072(3) 0.062(3) -0.005(2) 0.002(2) 0.011(2)
C113 0.061(2) 0.061(3) 0.056(2) 0.0044(19) 0.004(2) 0.009(2)
C114 0.057(2) 0.054(2) 0.057(2) 0.0055(18) -0.0006(19) 0.0035(18)
C115 0.065(3) 0.058(2) 0.054(2) 0.0007(19) 0.002(2) 0.005(2)
C116 0.077(3) 0.062(3) 0.065(3) 0.006(2) 0.004(2) 0.008(2)
C117 0.104(4) 0.063(3) 0.066(3) 0.009(2) 0.003(3) 0.003(3)
C118 0.103(4) 0.079(4) 0.058(3) 0.004(2) -0.008(3) 0.024(3)
C119 0.082(3) 0.074(3) 0.064(3) -0.002(2) -0.006(2) 0.020(3)
C120 0.068(3) 0.069(3) 0.058(3) -0.002(2) -0.004(2) 0.011(2)
C121 0.059(2) 0.052(2) 0.056(2) 0.0015(18) -0.0071(19) 0.0052(19)
C122 0.045(2) 0.056(2) 0.063(2) 0.0019(19) -0.0090(18) 0.0039(17)
C123 0.063(3) 0.053(2) 0.064(3) -0.001(2) -0.012(2) 0.003(2)
C124 0.068(3) 0.052(2) 0.073(3) 0.006(2) -0.014(2) -0.005(2)
C125 0.056(2) 0.057(3) 0.084(3) 0.007(2) -0.007(2) -0.007(2)
C126 0.045(2) 0.055(2) 0.077(3) 0.004(2) 0.001(2) -0.0031(18)
N1B 0.085(3) 0.084(3) 0.083(3) -0.013(2) -0.004(3) 0.021(2)
N1C 0.099(4) 0.092(4) 0.097(4) -0.002(3) 0.005(3) -0.018(3)
N1A 0.084(3) 0.118(4) 0.116(4) 0.035(3) 0.012(3) 0.013(3)
C2C 0.076(3) 0.058(3) 0.100(5) -0.001(3) -0.006(3) -0.008(2)
C2A 0.076(3) 0.125(4) 0.115(4) 0.038(3) 0.014(3) 0.014(3)
C2B 0.082(4) 0.090(4) 0.083(4) -0.010(3) 0.006(3) 0.018(3)
C2D 0.097(4) 0.085(4) 0.164(6) 0.035(4) 0.022(4) -0.023(4)
C3D 0.085(4) 0.078(4) 0.157(6) 0.029(4) 0.021(4) -0.025(4)
C3C 0.142(7) 0.108(6) 0.112(6) 0.009(4) -0.013(5) -0.019(5)
N1D 0.106(4) 0.097(4) 0.172(6) 0.039(4) 0.019(4) -0.018(4)
C3B 0.155(9) 0.258(14) 0.088(5) -0.001(7) -0.003(5) 0.070(9)
C3A 0.103(4) 0.155(5) 0.135(4) 0.040(4) 0.010(4) 0.017(4)

loop_
_atom_type_symbol
_atom_type_description
_atom_type_scat_dispersion_real
_atom_type_scat_dispersion_imag
_atom_type_scat_source
C C 0.0181 0.0091 'International Tables Vol C Tables 4.2.6.8 and 6.1.1.4'
H H 0.0000 0.0000 'International Tables Vol C Tables 4.2.6.8 and 6.1.1.4'
Cl Cl 0.3639 0.7018 'International Tables Vol C Tables 4.2.6.8 and 6.1.1.4'
N N 0.0311 0.0180 'International Tables Vol C Tables 4.2.6.8 and 6.1.1.4'
O O 0.0492 0.0322 'International Tables Vol C Tables 4.2.6.8 and 6.1.1.4'
S S 0.3331 0.5567 'International Tables Vol C Tables 4.2.6.8 and 6.1.1.4'
Zn Zn -1.5491 0.6778 'International Tables Vol C Tables 4.2.6.8 and 6.1.1.4'

loop_
_geom_angle_atom_site_label_1
_geom_angle_atom_site_label_2
_geom_angle_atom_site_label_3
_geom_angle
N3 Zn2 N7 91.60(12)
N3 Zn2 N11 96.13(13)
N4 Zn2 N3 76.94(13)
N4 Zn2 N7 91.99(13)
N4 Zn2 N8 94.48(14)
N4 Zn2 N11 171.53(13)
N4 Zn2 N12 98.48(14)
N8 Zn2 N3 165.52(13)
N8 Zn2 N7 76.90(13)
N8 Zn2 N11 93.28(14)
N8 Zn2 N12 99.39(13)
N11 Zn2 N7 93.08(13)
N12 Zn2 N3 93.45(12)
N12 Zn2 N7 169.17(15)
N12 Zn2 N11 76.87(14)
N1 Zn1 N2 77.09(14)
N1 Zn1 N6 168.46(14)
N1 Zn1 N9 98.79(14)
N1 Zn1 N10 93.90(13)
N5 Zn1 N1 96.97(15)
N5 Zn1 N2 93.61(15)
N5 Zn1 N6 77.76(15)
N5 Zn1 N9 94.90(15)
N5 Zn1 N10 167.44(14)
N6 Zn1 N2 92.87(13)
N9 Zn1 N2 170.95(14)
N9 Zn1 N6 91.93(13)
N10 Zn1 N2 94.92(14)
N10 Zn1 N6 92.61(14)
N10 Zn1 N9 77.19(14)
N1 C1 H1 119.1
N1 C1 C2 121.7(5)
C2 C1 H1 119.1
O13 Cl10 O11 108.2(3)
O12 Cl10 O13 110.6(3)
O12 Cl10 O11 106.7(4)
O14 Cl10 O13 110.4(3)
O14 Cl10 O12 108.9(3)
O14 Cl10 O11 112.1(4)
O21 Cl20 O22 106.4(4)
O21 Cl20 O24 108.0(4)
O22 Cl20 O24 109.8(4)
O23 Cl20 O21 110.5(3)
O23 Cl20 O22 112.0(4)
O23 Cl20 O24 110.1(3)
O21A Cl20 O22A 105.8(13)
O21A Cl20 O23A 113.3(14)
O21A Cl20 O24A 117.5(14)
O23A Cl20 O22A 94.9(13)
O24A Cl20 O22A 104.6(14)
O24A Cl20 O23A 116.9(14)
O31 Cl30 O32 95.9(4)
O31 Cl30 O33 112.0(4)
O33 Cl30 O32 98.5(4)
O34 Cl30 O31 138.1(5)
O34 Cl30 O32 89.0(5)
O34 Cl30 O33 108.3(4)
O31A Cl30 O33A 97.5(11)
O32A Cl30 O31A 116.5(11)
O32A Cl30 O33A 105.1(11)
O34A Cl30 O31A 121.1(12)
O34A Cl30 O32A 106.7(12)
O34A Cl30 O33A 108.1(12)
O41 Cl40 O42 100.5(8)
O41 Cl40 O44 109.6(7)
O41 Cl40 O43 112.2(6)
O42 Cl40 O43 111.6(6)
O44 Cl40 O42 108.4(7)
O44 Cl40 O43 113.7(6)
O42A Cl4A O41A 110.0(7)
O42A Cl4A O44A 110.1(7)
O43A Cl4A O41A 100.9(7)
O43A Cl4A O42A 115.0(7)
O43A Cl4A O44A 118.1(7)
O44A Cl4A O41A 101.1(7)
C1 N1 Zn1 127.7(3)
C5 N1 Zn1 113.9(3)
C5 N1 C1 118.3(4)
C14 O1 C15 110.2(4)
C19 S1 C22 103.4(2)
C1 C2 H2 120.4
C3 C2 C1 119.2(5)
C3 C2 H2 120.4
C6 N2 Zn1 112.6(3)
C6 N2 C7 120.8(4)
C7 N2 Zn1 126.5(3)
C29 O2 C28 111.5(3)
C64 S2 C61 104.1(2)
C2 C3 H3 120.4
C4 C3 C2 119.2(5)
C4 C3 H3 120.4
C30 N3 Zn2 125.2(3)
C37 N3 Zn2 113.3(3)
C37 N3 C30 121.4(3)
C57 O3 C56 111.6(3)
C103 S3 C106 103.4(2)
C3 C4 H4 120.5
C3 C4 C5 118.9(5)
C5 C4 H4 120.5
C38 N4 Zn2 112.3(3)
C42 N4 Zn2 129.0(3)
C42 N4 C38 117.8(4)
C71 O4 C70 111.3(3)
N1 C5 C4 122.6(4)
N1 C5 C6 116.4(4)
C4 C5 C6 120.9(4)
C43 N5 Zn1 128.3(3)
C43 N5 C47 118.8(4)
C47 N5 Zn1 112.6(3)
C98 O5 C99 111.7(3)
N2 C6 C5 119.3(4)
N2 C6 H6 120.4
C5 C6 H6 120.4
C48 N6 Zn1 113.5(3)
C48 N6 C49 120.9(4)
C49 N6 Zn1 125.7(3)
C112 O6 C113 110.4(3)
N2 C7 H7 108.1
N2 C7 C8 109.7(4)
N2 C7 C14 116.1(4)
C8 C7 H7 108.1
C14 C7 H7 108.1
C14 C7 C8 106.3(4)
C72 N7 Zn2 126.3(2)
C79 N7 Zn2 112.9(3)
C79 N7 C72 120.7(4)
C9 C8 C7 118.8(5)
C13 C8 C7 121.3(4)
C13 C8 C9 119.6(5)
C80 N8 Zn2 113.5(3)
C84 N8 Zn2 127.9(3)
C84 N8 C80 118.4(4)
C8 C9 H9 120.1
C10 C9 C8 119.9(6)
C10 C9 H9 120.1
C85 N9 Zn1 128.6(3)
C85 N9 C89 118.2(4)
C89 N9 Zn1 112.4(3)
C9 C10 H10 119.9
C9 C10 C0AA 120.2(5)
C0AA C10 H10 119.9
C90 N10 Zn1 113.3(3)
C90 N10 C91 121.8(4)
C91 N10 Zn1 124.9(3)
C10 C0AA H0AA 120.2
C12 C0AA C10 119.7(6)
C12 C0AA H0AA 120.2
C114 N11 Zn2 125.3(3)
C121 N11 Zn2 113.1(3)
C121 N11 C114 121.6(4)
C0AA C12 H12 119.6
C0AA C12 C13 120.7(6)
C13 C12 H12 119.6
C122 N12 Zn2 113.0(3)
C126 N12 Zn2 127.5(3)
C126 N12 C122 119.2(4)
C8 C13 H13 120.1
C12 C13 C8 119.9(5)
C12 C13 H13 120.1
O1 C14 C7 111.5(4)
O1 C14 H14A 109.3
O1 C14 H14B 109.3
C7 C14 H14A 109.3
C7 C14 H14B 109.3
H14A C14 H14B 108.0
O1 C15 H15A 109.2
O1 C15 H15B 109.2
O1 C15 C16 112.1(4)
H15A C15 H15B 107.9
C16 C15 H15A 109.2
C16 C15 H15B 109.2
C17 C16 C15 123.4(4)
C17 C16 C21 117.6(5)
C21 C16 C15 119.0(4)
C16 C17 H17 119.5
C1AA C17 C16 121.1(4)
C1AA C17 H17 119.5
C17 C1AA H1AA 119.9
C17 C1AA C19 120.3(5)
C19 C1AA H1AA 119.9
C1AA C19 S1 121.0(4)
C20 C19 S1 119.4(4)
C20 C19 C1AA 119.6(5)
C19 C20 H20 120.0
C21 C20 C19 119.9(5)
C21 C20 H20 120.0
C16 C21 H21 119.2
C20 C21 C16 121.6(5)
C20 C21 H21 119.2
C23 C22 S1 123.3(4)
C27 C22 S1 117.6(3)
C27 C22 C23 119.2(4)
C22 C23 H23 120.1
C24 C23 C22 119.7(5)
C24 C23 H23 120.1
C23 C24 H24 119.4
C23 C24 C25 121.2(4)
C25 C24 H24 119.4
C24 C25 C28 119.2(4)
C26 C25 C24 118.5(4)
C26 C25 C28 122.2(5)
C25 C26 H26 119.5
C25 C26 C27 120.9(5)
C27 C26 H26 119.5
C22 C27 C26 120.4(4)
C22 C27 H27 119.8
C26 C27 H27 119.8
O2 C28 C25 106.7(3)
O2 C28 H28A 110.4
O2 C28 H28B 110.4
C25 C28 H28A 110.4
C25 C28 H28B 110.4
H28A C28 H28B 108.6
O2 C29 H29A 110.1
O2 C29 H29B 110.1
O2 C29 C30 108.1(3)
H29A C29 H29B 108.4
C30 C29 H29A 110.1
C30 C29 H29B 110.1
N3 C30 C29 116.3(3)
N3 C30 H30 107.4
N3 C30 C31 109.8(3)
C29 C30 H30 107.4
C31 C30 C29 108.1(3)
C31 C30 H30 107.4
C32 C31 C30 121.0(4)
C32 C31 C36 118.8(4)
C36 C31 C30 119.9(4)
C31 C32 H32 119.6
C31 C32 C33 120.8(4)
C33 C32 H32 119.6
C32 C33 H33 120.0
C34 C33 C32 119.9(4)
C34 C33 H33 120.0
C33 C34 H34 119.9
C33 C34 C35 120.2(4)
C35 C34 H34 119.9
C34 C35 H35 120.2
C34 C35 C36 119.6(4)
C36 C35 H35 120.2
C31 C36 H36 119.7
C35 C36 C31 120.7(4)
C35 C36 H36 119.7
N3 C37 H37 120.4
N3 C37 C38 119.2(4)
C38 C37 H37 120.4
N4 C38 C37 115.6(4)
N4 C38 C39 122.1(4)
C39 C38 C37 122.3(4)
C38 C39 H39 120.4
C38 C39 C40 119.3(4)
C40 C39 H39 120.4
C39 C40 H40 120.6
C41 C40 C39 118.9(5)
C41 C40 H40 120.6
C40 C41 H41 120.5
C42 C41 C40 119.0(4)
C42 C41 H41 120.5
N4 C42 C41 122.9(4)
N4 C42 H42 118.6
C41 C42 H42 118.6
N5 C43 H43 118.5
N5 C43 C44 123.1(5)
C44 C43 H43 118.5
C43 C44 H44 120.9
C43 C44 C45 118.1(6)
C45 C44 H44 120.9
C44 C45 H45 120.2
C46 C45 C44 119.6(6)
C46 C45 H45 120.2
C45 C46 H46 120.7
C47 C46 C45 118.6(5)
C47 C46 H46 120.7
N5 C47 C46 121.6(5)
N5 C47 C48 116.7(4)
C46 C47 C48 121.6(4)
N6 C48 C47 118.3(4)
N6 C48 H48 120.8
C47 C48 H48 120.8
N6 C49 H49 107.4
N6 C49 C50 109.2(4)
N6 C49 C56 117.3(4)
C50 C49 H49 107.4
C56 C49 H49 107.4
C56 C49 C50 107.7(3)
C51 C50 C49 118.4(4)
C51 C50 C55 119.1(4)
C55 C50 C49 122.4(4)
C50 C51 H51 119.5
C52 C51 C50 120.9(5)
C52 C51 H51 119.5
C51 C52 H52 120.2
C51 C52 C53 119.5(5)
C53 C52 H52 120.2
C52 C53 H53 120.2
C54 C53 C52 119.7(5)
C54 C53 H53 120.2
C53 C54 H54 119.5
C53 C54 C55 120.9(5)
C55 C54 H54 119.5
C50 C55 H55 120.1
C54 C55 C50 119.9(5)
C54 C55 H55 120.1
O3 C56 C49 108.1(3)
O3 C56 H56A 110.1
O3 C56 H56B 110.1
C49 C56 H56A 110.1
C49 C56 H56B 110.1
H56A C56 H56B 108.4
O3 C57 H57A 109.9
O3 C57 H57B 109.9
O3 C57 C58 109.1(4)
H57A C57 H57B 108.3
C58 C57 H57A 109.9
C58 C57 H57B 109.9
C59 C58 C57 120.4(4)
C63 C58 C57 121.2(4)
C63 C58 C59 118.4(5)
C58 C59 H59 119.6
C60 C59 C58 120.7(5)
C60 C59 H59 119.6
C59 C60 H60 119.5
C61 C60 C59 120.9(5)
C61 C60 H60 119.5
C60 C61 S2 118.7(4)
C60 C61 C62 118.3(5)
C62 C61 S2 122.7(4)
C61 C62 H62 119.5
C63 C62 C61 121.0(5)
C63 C62 H62 119.5
C58 C63 H63 119.7
C62 C63 C58 120.7(5)
C62 C63 H63 119.7
C65 C64 S2 122.9(4)
C69 C64 S2 117.5(4)
C69 C64 C65 119.5(5)
C64 C65 H65 120.1
C66 C65 C64 119.8(5)
C66 C65 H65 120.1
C65 C66 H66 119.5
C65 C66 C67 121.0(5)
C67 C66 H66 119.5
C66 C67 C68 118.9(5)
C66 C67 C70 120.4(4)
C68 C67 C70 120.6(5)
C67 C68 H68 119.8
C69 C68 C67 120.4(5)
C69 C68 H68 119.8
C64 C69 C68 120.4(5)
C64 C69 H69 119.8
C68 C69 H69 119.8
O4 C70 C67 109.2(4)
O4 C70 H70A 109.8
O4 C70 H70B 109.8
C67 C70 H70A 109.8
C67 C70 H70B 109.8
H70A C70 H70B 108.3
O4 C71 H71A 109.7
O4 C71 H71B 109.7
O4 C71 C72 109.6(3)
H71A C71 H71B 108.2
C72 C71 H71A 109.7
C72 C71 H71B 109.7
N7 C72 C71 116.2(4)
N7 C72 H72 107.2
N7 C72 C73 110.1(3)
C71 C72 H72 107.2
C71 C72 C73 108.5(3)
C73 C72 H72 107.2
C74 C73 C72 118.1(4)
C78 C73 C72 123.0(4)
C78 C73 C74 118.9(4)
C75 C74 C73 119.9(4)
C74 C75 C76 120.4(4)
C75 C76 H76 120.3
C77 C76 C75 119.5(5)
C77 C76 H76 120.3
C76 C77 H77 119.8
C78 C77 C76 120.4(4)
C78 C77 H77 119.8
C73 C78 H78 119.5
C77 C78 C73 121.0(4)
C77 C78 H78 119.5
N7 C79 H79 120.4
N7 C79 C80 119.2(4)
C80 C79 H79 120.4
N8 C80 C79 116.3(4)
N8 C80 C81 123.1(4)
C81 C80 C79 120.7(4)
C80 C81 H81 121.0
C80 C81 C82 117.9(5)
C82 C81 H81 121.0
C81 C82 H82 120.4
C83 C82 C81 119.3(5)
C83 C82 H82 120.4
C82 C83 H83 120.0
C82 C83 C84 119.9(5)
C84 C83 H83 120.0
N8 C84 C83 121.4(5)
N8 C84 H84 119.3
C83 C84 H84 119.3
N9 C85 H85 119.0
N9 C85 C86 121.9(5)
C86 C85 H85 119.0
C85 C86 H86 119.9
C87 C86 C85 120.2(5)
C87 C86 H86 119.9
C86 C87 H87 120.9
C86 C87 C88 118.2(5)
C88 C87 H87 120.9
C87 C88 H88 120.6
C89 C88 C87 118.9(5)
C89 C88 H88 120.6
N9 C89 C88 122.5(4)
N9 C89 C90 115.9(4)
C88 C89 C90 121.5(5)
N10 C90 C89 119.4(4)
N10 C90 H90 120.3
C89 C90 H90 120.3
N10 C91 H91 106.8
N10 C91 C92 109.8(3)
N10 C91 C98 116.5(4)
C92 C91 H91 106.8
C98 C91 H91 106.8
C98 C91 C92 109.6(3)
C93 C92 C91 121.3(4)
C97 C92 C91 119.8(3)
C97 C92 C93 118.8(4)
C92 C93 H93 119.7
C94 C93 C92 120.6(4)
C94 C93 H93 119.7
C93 C94 H94 120.0
C95 C94 C93 120.0(4)
C95 C94 H94 120.0
C94 C95 H95 120.0
C94 C95 C96 120.1(4)
C96 C95 H95 120.0
C95 C96 H96 119.9
C97 C96 C95 120.1(4)
C97 C96 H96 119.9
C92 C97 H97 119.8
C96 C97 C92 120.5(4)
C96 C97 H97 119.8
O5 C98 C91 107.7(3)
O5 C98 H98A 110.2
O5 C98 H98B 110.2
C91 C98 H98A 110.2
C91 C98 H98B 110.2
H98A C98 H98B 108.5
O5 C99 H99A 110.2
O5 C99 H99B 110.2
O5 C99 C100 107.5(4)
H99A C99 H99B 108.5
C100 C99 H99A 110.2
C100 C99 H99B 110.2
C101 C100 C99 122.7(4)
C105 C100 C99 120.0(4)
C105 C100 C101 117.3(4)
C100 C101 H101 119.4
C102 C101 C100 121.1(4)
C102 C101 H101 119.4
C101 C102 H102 119.7
C101 C102 C103 120.6(4)
C103 C102 H102 119.7
C102 C103 S3 116.9(3)
C104 C103 S3 124.5(3)
C104 C103 C102 118.6(4)
C103 C104 H104 120.0
C105 C104 C103 120.0(4)
C105 C104 H104 120.0
C100 C105 H105 118.8
C104 C105 C100 122.3(4)
C104 C105 H105 118.8
C107 C106 S3 119.1(4)
C107 C106 C111 119.4(4)
C111 C106 S3 121.4(4)
C106 C107 H107 119.9
C108 C107 C106 120.1(5)
C108 C107 H107 119.9
C107 C108 H108 119.3
C107 C108 C109 121.5(5)
C109 C108 H108 119.3
C108 C109 C112 119.0(4)
C110 C109 C108 118.0(4)
C110 C109 C112 123.0(4)
C109 C110 H110 119.6
C109 C110 C111 120.8(4)
C111 C110 H110 119.6
C106 C111 C110 120.1(4)
C106 C111 H111 119.9
C110 C111 H111 119.9
O6 C112 C109 110.9(4)
O6 C112 H11A 109.5
O6 C112 H11B 109.5
C109 C112 H11A 109.5
C109 C112 H11B 109.5
H11A C112 H11B 108.0
O6 C113 H11C 109.7
O6 C113 H11D 109.7
O6 C113 C114 109.7(4)
H11C C113 H11D 108.2
C114 C113 H11C 109.7
C114 C113 H11D 109.7
N11 C114 C113 116.1(4)
N11 C114 H114 107.4
N11 C114 C115 110.1(4)
C113 C114 H114 107.4
C113 C114 C115 108.0(4)
C115 C114 H114 107.4
C116 C115 C114 118.5(4)
C116 C115 C120 120.1(4)
C120 C115 C114 121.3(4)
C115 C116 H116 119.8
C115 C116 C117 120.4(5)
C117 C116 H116 119.8
C116 C117 H117 120.1
C118 C117 C116 119.7(6)
C118 C117 H117 120.1
C117 C118 H118 120.1
C117 C118 C119 119.9(5)
C119 C118 H118 120.1
C118 C119 H119 119.6
C120 C119 C118 120.7(5)
C120 C119 H119 119.6
C115 C120 H120 120.4
C119 C120 C115 119.1(5)
C119 C120 H120 120.4
N11 C121 H121 120.3
N11 C121 C122 119.4(4)
C122 C121 H121 120.3
N12 C122 C121 117.0(4)
N12 C122 C123 121.6(5)
C123 C122 C121 121.4(4)
C122 C123 H123 120.6
C124 C123 C122 118.7(5)
C124 C123 H123 120.6
C123 C124 H124 120.3
C123 C124 C125 119.3(4)
C125 C124 H124 120.3
C124 C125 H125 120.3
C124 C125 C126 119.4(5)
C126 C125 H125 120.3
N12 C126 C125 121.6(5)
N12 C126 H126 119.2
C125 C126 H126 119.2
N1C C2C C3C 178.9(9)
N1A C2A C3A 172.5(10)
N1B C2B C3B 177.3(10)
N1D C2D C3D 175.1(15)
C2D C3D H3DA 109.5
C2D C3D H3DB 109.5
C2D C3D H3DC 109.5
H3DA C3D H3DB 109.5
H3DA C3D H3DC 109.5
H3DB C3D H3DC 109.5
C2C C3C H3CA 109.5
C2C C3C H3CB 109.5
C2C C3C H3CC 109.5
H3CA C3C H3CB 109.5
H3CA C3C H3CC 109.5
H3CB C3C H3CC 109.5
C2B C3B H3BA 109.5
C2B C3B H3BB 109.5
C2B C3B H3BC 109.5
H3BA C3B H3BB 109.5
H3BA C3B H3BC 109.5
H3BB C3B H3BC 109.5
C2A C3A H3AA 109.5
C2A C3A H3AB 109.5
C2A C3A H3AC 109.5
H3AA C3A H3AB 109.5
H3AA C3A H3AC 109.5
H3AB C3A H3AC 109.5
C3E C2E N1E 165.3(17)
C2E C3E H3EA 109.5
C2E C3E H3EB 109.5
C2E C3E H3EC 109.5
H3EA C3E H3EB 109.5
H3EA C3E H3EC 109.5
H3EB C3E H3EC 109.5
N1F C2F C3F 145(3)
C2F C3F H3FA 109.5
C2F C3F H3FB 109.5
C2F C3F H3FC 109.5
H3FA C3F H3FB 109.5
H3FA C3F H3FC 109.5
H3FB C3F H3FC 109.5
H3GA C3G H3GB 109.5
H3GA C3G H3GC 109.5
H3GB C3G H3GC 109.5
C2G C3G H3GA 109.5
C2G C3G H3GB 109.5
C2G C3G H3GC 109.5
N1G C2G C3G 138(3)
N1H C2H C3H 111.5(19)
C2H C3H H3HA 109.5
C2H C3H H3HB 109.5
C2H C3H H3HC 109.5
H3HA C3H H3HB 109.5
H3HA C3H H3HC 109.5
H3HB C3H H3HC 109.5

loop_
_geom_bond_atom_site_label_1
_geom_bond_atom_site_label_2
_geom_bond_distance
Zn2 N3 2.170(3)
Zn2 N4 2.151(4)
Zn2 N7 2.210(3)
Zn2 N8 2.151(3)
Zn2 N11 2.192(4)
Zn2 N12 2.159(4)
Zn1 N1 2.133(4)
Zn1 N2 2.196(4)
Zn1 N5 2.127(4)
Zn1 N6 2.179(4)
Zn1 N9 2.159(4)
Zn1 N10 2.157(4)
C1 H1 0.9500
C1 N1 1.348(6)
C1 C2 1.386(7)
Cl10 O13 1.430(4)
Cl10 O12 1.415(5)
Cl10 O14 1.404(5)
Cl10 O11 1.438(5)
Cl20 O21 1.406(5)
Cl20 O22 1.435(6)
Cl20 O23 1.403(5)
Cl20 O24 1.457(5)
Cl20 O21A 1.352(14)
Cl20 O22A 1.493(15)
Cl20 O23A 1.442(14)
Cl20 O24A 1.374(15)
Cl30 O31 1.380(6)
Cl30 O32 1.595(8)
Cl30 O33 1.445(6)
Cl30 O34 1.361(7)
Cl30 O31A 1.414(13)
Cl30 O32A 1.396(14)
Cl30 O33A 1.428(13)
Cl30 O34A 1.395(14)
Cl40 O41 1.353(11)
Cl40 O42 1.423(10)
Cl40 O44 1.421(10)
Cl40 O43 1.429(7)
Cl4A O41A 1.503(10)
Cl4A O42A 1.377(9)
Cl4A O43A 1.365(9)
Cl4A O44A 1.402(4)
N1 C5 1.339(6)
O1 C14 1.410(6)
O1 C15 1.421(6)
S1 C19 1.755(6)
S1 C22 1.771(5)
C2 H2 0.9500
C2 C3 1.384(8)
N2 C6 1.274(6)
N2 C7 1.477(5)
O2 C28 1.443(4)
O2 C29 1.406(5)
S2 C61 1.775(5)
S2 C64 1.764(6)
C3 H3 0.9500
C3 C4 1.365(7)
N3 C30 1.479(5)
N3 C37 1.268(5)
O3 C56 1.425(5)
O3 C57 1.421(5)
S3 C103 1.765(4)
S3 C106 1.775(4)
C4 H4 0.9500
C4 C5 1.388(6)
N4 C38 1.357(5)
N4 C42 1.345(5)
O4 C70 1.431(6)
O4 C71 1.413(6)
C5 C6 1.478(6)
N5 C43 1.310(7)
N5 C47 1.370(6)
O5 C98 1.422(5)
O5 C99 1.436(6)
C6 H6 0.9500
N6 C48 1.275(6)
N6 C49 1.475(6)
O6 C112 1.413(6)
O6 C113 1.424(5)
C7 H7 1.0000
C7 C8 1.528(7)
C7 C14 1.522(7)
N7 C72 1.486(5)
N7 C79 1.271(5)
C8 C9 1.396(7)
C8 C13 1.380(8)
N8 C80 1.352(6)
N8 C84 1.339(5)
C9 H9 0.9500
C9 C10 1.376(9)
N9 C85 1.342(6)
N9 C89 1.350(6)
C10 H10 0.9500
C10 C0AA 1.384(9)
N10 C90 1.284(5)
N10 C91 1.472(5)
C0AA H0AA 0.9500
C0AA C12 1.375(8)
N11 C114 1.474(6)
N11 C121 1.278(6)
C12 H12 0.9500
C12 C13 1.378(8)
N12 C122 1.343(6)
N12 C126 1.333(6)
C13 H13 0.9500
C14 H14A 0.9900
C14 H14B 0.9900
C15 H15A 0.9900
C15 H15B 0.9900
C15 C16 1.482(8)
C16 C17 1.398(7)
C16 C21 1.405(7)
C17 H17 0.9500
C17 C1AA 1.370(7)
C1AA H1AA 0.9500
C1AA C19 1.395(6)
C19 C20 1.385(7)
C20 H20 0.9500
C20 C21 1.368(8)
C21 H21 0.9500
C22 C23 1.396(6)
C22 C27 1.380(7)
C23 H23 0.9500
C23 C24 1.375(7)
C24 H24 0.9500
C24 C25 1.388(7)
C25 C26 1.378(6)
C25 C28 1.496(6)
C26 H26 0.9500
C26 C27 1.382(7)
C27 H27 0.9500
C28 H28A 0.9900
C28 H28B 0.9900
C29 H29A 0.9900
C29 H29B 0.9900
C29 C30 1.526(5)
C30 H30 1.0000
C30 C31 1.520(5)
C31 C32 1.382(6)
C31 C36 1.393(6)
C32 H32 0.9500
C32 C33 1.394(6)
C33 H33 0.9500
C33 C34 1.375(6)
C34 H34 0.9500
C34 C35 1.386(7)
C35 H35 0.9500
C35 C36 1.391(6)
C36 H36 0.9500
C37 H37 0.9500
C37 C38 1.479(6)
C38 C39 1.376(6)
C39 H39 0.9500
C39 C40 1.384(6)
C40 H40 0.9500
C40 C41 1.381(7)
C41 H41 0.9500
C41 C42 1.373(7)
C42 H42 0.9500
C43 H43 0.9500
C43 C44 1.377(8)
C44 H44 0.9500
C44 C45 1.388(8)
C45 H45 0.9500
C45 C46 1.380(9)
C46 H46 0.9500
C46 C47 1.371(7)
C47 C48 1.480(7)
C48 H48 0.9500
C49 H49 1.0000
C49 C50 1.532(6)
C49 C56 1.519(6)
C50 C51 1.386(7)
C50 C55 1.386(6)
C51 H51 0.9500
C51 C52 1.381(7)
C52 H52 0.9500
C52 C53 1.393(8)
C53 H53 0.9500
C53 C54 1.369(8)
C54 H54 0.9500
C54 C55 1.385(7)
C55 H55 0.9500
C56 H56A 0.9900
C56 H56B 0.9900
C57 H57A 0.9900
C57 H57B 0.9900
C57 C58 1.503(7)
C58 C59 1.380(7)
C58 C63 1.379(7)
C59 H59 0.9500
C59 C60 1.372(8)
C60 H60 0.9500
C60 C61 1.371(8)
C61 C62 1.383(7)
C62 H62 0.9500
C62 C63 1.366(7)
C63 H63 0.9500
C64 C65 1.395(8)
C64 C69 1.386(8)
C65 H65 0.9500
C65 C66 1.387(7)
C66 H66 0.9500
C66 C67 1.390(7)
C67 C68 1.393(7)
C67 C70 1.496(7)
C68 H68 0.9500
C68 C69 1.388(8)
C69 H69 0.9500
C70 H70A 0.9900
C70 H70B 0.9900
C71 H71A 0.9900
C71 H71B 0.9900
C71 C72 1.515(6)
C72 H72 1.0000
C72 C73 1.521(6)
C73 C74 1.407(6)
C73 C78 1.383(6)
C74 C75 1.385(7)
C75 C76 1.388(7)
C76 H76 0.9500
C76 C77 1.387(7)
C77 H77 0.9500
C77 C78 1.373(7)
C78 H78 0.9500
C79 H79 0.9500
C79 C80 1.490(6)
C80 C81 1.370(6)
C81 H81 0.9500
C81 C82 1.401(7)
C82 H82 0.9500
C82 C83 1.359(8)
C83 H83 0.9500
C83 C84 1.390(7)
C84 H84 0.9500
C85 H85 0.9500
C85 C86 1.381(8)
C86 H86 0.9500
C86 C87 1.369(8)
C87 H87 0.9500
C87 C88 1.398(7)
C88 H88 0.9500
C88 C89 1.379(6)
C89 C90 1.470(6)
C90 H90 0.9500
C91 H91 1.0000
C91 C92 1.519(5)
C91 C98 1.508(6)
C92 C93 1.399(5)
C92 C97 1.394(6)
C93 H93 0.9500
C93 C94 1.383(6)
C94 H94 0.9500
C94 C95 1.379(6)
C95 H95 0.9500
C95 C96 1.390(6)
C96 H96 0.9500
C96 C97 1.381(6)
C97 H97 0.9500
C98 H98A 0.9900
C98 H98B 0.9900
C99 H99A 0.9900
C99 H99B 0.9900
C99 C100 1.487(6)
C100 C101 1.396(6)
C100 C105 1.393(6)
C101 H101 0.9500
C101 C102 1.382(6)
C102 H102 0.9500
C102 C103 1.396(6)
C103 C104 1.394(6)
C104 H104 0.9500
C104 C105 1.372(6)
C105 H105 0.9500
C106 C107 1.376(7)
C106 C111 1.383(6)
C107 H107 0.9500
C107 C108 1.374(7)
C108 H108 0.9500
C108 C109 1.389(7)
C109 C110 1.380(6)
C109 C112 1.503(6)
C110 H110 0.9500
C110 C111 1.387(6)
C111 H111 0.9500
C112 H11A 0.9900
C112 H11B 0.9900
C113 H11C 0.9900
C113 H11D 0.9900
C113 C114 1.512(7)
C114 H114 1.0000
C114 C115 1.533(6)
C115 C116 1.369(7)
C115 C120 1.402(7)
C116 H116 0.9500
C116 C117 1.406(7)
C117 H117 0.9500
C117 C118 1.373(8)
C118 H118 0.9500
C118 C119 1.394(9)
C119 H119 0.9500
C119 C120 1.386(7)
C120 H120 0.9500
C121 H121 0.9500
C121 C122 1.467(7)
C122 C123 1.399(6)
C123 H123 0.9500
C123 C124 1.369(7)
C124 H124 0.9500
C124 C125 1.376(8)
C125 H125 0.9500
C125 C126 1.387(6)
C126 H126 0.9500
N1B C2B 1.110(7)
N1C C2C 1.120(8)
N1A C2A 1.106(8)
C2C C3C 1.446(11)
C2A C3A 1.423(10)
C2B C3B 1.438(11)
C2D C3D 1.333(14)
C2D N1D 1.183(12)
C3D H3DA 0.9800
C3D H3DB 0.9800
C3D H3DC 0.9800
C3C H3CA 0.9800
C3C H3CB 0.9800
C3C H3CC 0.9800
C3B H3BA 0.9800
C3B H3BB 0.9800
C3B H3BC 0.9800
C3A H3AA 0.9800
C3A H3AB 0.9800
C3A H3AC 0.9800
N1E C2E 1.243(18)
C2E C3E 1.151(19)
C3E H3EA 0.9800
C3E H3EB 0.9800
C3E H3EC 0.9800
N1F C2F 1.229(18)
C2F C3F 1.57(4)
C3F H3FA 0.9800
C3F H3FB 0.9800
C3F H3FC 0.9800
C3G H3GA 0.9800
C3G H3GB 0.9800
C3G H3GC 0.9800
C3G C2G 1.29(3)
C2G N1G 1.13(3)
N1H C2H 1.29(2)
C2H C3H 1.39(3)
C3H H3HA 0.9800
C3H H3HB 0.9800
C3H H3HC 0.9800

loop_
_geom_torsion_atom_site_label_1
_geom_torsion_atom_site_label_2
_geom_torsion_atom_site_label_3
_geom_torsion_atom_site_label_4
_geom_torsion
Zn2 N3 C30 C29 -155.0(3)
Zn2 N3 C30 C31 81.8(4)
Zn2 N3 C37 C38 -10.2(4)
Zn2 N4 C38 C37 13.3(4)
Zn2 N4 C38 C39 -168.4(3)
Zn2 N4 C42 C41 168.0(3)
Zn2 N7 C72 C71 -149.2(3)
Zn2 N7 C72 C73 87.1(4)
Zn2 N7 C79 C80 -9.0(5)
Zn2 N8 C80 C79 6.9(5)
Zn2 N8 C80 C81 -174.1(4)
Zn2 N8 C84 C83 174.5(4)
Zn2 N11 C114 C113 -157.7(3)
Zn2 N11 C114 C115 79.3(4)
Zn2 N11 C121 C122 -5.8(4)
Zn2 N12 C122 C121 7.0(4)
Zn2 N12 C122 C123 -174.4(3)
Zn2 N12 C126 C125 174.4(3)
Zn1 N1 C5 C4 -177.5(4)
Zn1 N1 C5 C6 5.6(5)
Zn1 N2 C6 C5 -7.2(6)
Zn1 N2 C7 C8 80.8(5)
Zn1 N2 C7 C14 -158.6(3)
Zn1 N5 C43 C44 174.2(5)
Zn1 N5 C47 C46 -173.2(4)
Zn1 N5 C47 C48 7.3(5)
Zn1 N6 C48 C47 -8.6(5)
Zn1 N6 C49 C50 86.7(4)
Zn1 N6 C49 C56 -150.5(3)
Zn1 N9 C85 C86 169.5(4)
Zn1 N9 C89 C88 -170.7(3)
Zn1 N9 C89 C90 11.4(4)
Zn1 N10 C90 C89 -8.0(4)
Zn1 N10 C91 C92 81.5(4)
Zn1 N10 C91 C98 -153.1(3)
C1 N1 C5 C4 -0.2(7)
C1 N1 C5 C6 -177.1(4)
C1 C2 C3 C4 0.5(8)
N1 C1 C2 C3 -2.1(8)
N1 C5 C6 N2 1.3(7)
O1 C15 C16 C17 -5.9(7)
O1 C15 C16 C21 174.8(4)
S1 C19 C20 C21 -176.2(4)
S1 C22 C23 C24 178.1(3)
S1 C22 C27 C26 -177.2(3)
C2 C1 N1 Zn1 178.8(4)
C2 C1 N1 C5 1.9(7)
C2 C3 C4 C5 1.1(8)
N2 C7 C8 C9 -143.3(5)
N2 C7 C8 C13 42.6(6)
N2 C7 C14 O1 66.7(5)
O2 C29 C30 N3 67.5(5)
O2 C29 C30 C31 -168.4(3)
S2 C61 C62 C63 175.7(4)
S2 C64 C65 C66 177.7(4)
S2 C64 C69 C68 -177.0(5)
C3 C4 C5 N1 -1.3(8)
C3 C4 C5 C6 175.5(5)
N3 C30 C31 C32 49.4(5)
N3 C30 C31 C36 -137.1(4)
N3 C37 C38 N4 -2.2(5)
N3 C37 C38 C39 179.6(4)
O3 C57 C58 C59 -133.8(5)
O3 C57 C58 C63 47.9(6)
S3 C103 C104 C105 179.5(4)
S3 C106 C107 C108 -175.3(4)
S3 C106 C111 C110 176.0(3)
C4 C5 C6 N2 -175.7(5)
N4 C38 C39 C40 -1.6(6)
O4 C71 C72 N7 63.8(5)
O4 C71 C72 C73 -171.6(3)
N5 C43 C44 C45 -2.6(11)
N5 C47 C48 N6 1.0(7)
O5 C99 C100 C101 -103.8(5)
O5 C99 C100 C105 74.1(6)
C6 N2 C7 C8 -96.2(5)
C6 N2 C7 C14 24.4(7)
N6 C49 C50 C51 -140.8(4)
N6 C49 C50 C55 43.5(5)
N6 C49 C56 O3 63.4(5)
O6 C113 C114 N11 65.3(5)
O6 C113 C114 C115 -170.6(4)
C7 N2 C6 C5 170.2(4)
C7 C8 C9 C10 -175.0(5)
C7 C8 C13 C12 174.7(5)
N7 C72 C73 C74 -139.6(4)
N7 C72 C73 C78 43.9(5)
N7 C79 C80 N8 1.6(6)
N7 C79 C80 C81 -177.4(5)
C8 C7 C14 O1 -170.9(4)
C8 C9 C10 C0AA 0.0(10)
N8 C80 C81 C82 -1.8(8)
C9 C8 C13 C12 0.7(9)
C9 C10 C0AA C12 1.0(11)
N9 C85 C86 C87 -0.6(8)
N9 C89 C90 N10 -2.4(5)
C10 C0AA C12 C13 -1.1(11)
N10 C91 C92 C93 44.8(6)
N10 C91 C92 C97 -138.9(4)
N10 C91 C98 O5 66.9(4)
C0AA C12 C13 C8 0.3(10)
N11 C114 C115 C116 -147.9(4)
N11 C114 C115 C120 35.0(6)
N11 C121 C122 N12 -0.8(5)
N11 C121 C122 C123 -179.3(4)
N12 C122 C123 C124 -1.7(6)
C13 C8 C9 C10 -0.8(9)
C14 O1 C15 C16 -164.5(4)
C14 C7 C8 C9 90.4(5)
C14 C7 C8 C13 -83.7(6)
C15 O1 C14 C7 -179.6(4)
C15 C16 C17 C1AA -178.1(4)
C15 C16 C21 C20 179.1(5)
C16 C17 C1AA C19 -0.9(7)
C17 C16 C21 C20 -0.2(8)
C17 C1AA C19 S1 177.1(3)
C17 C1AA C19 C20 -0.5(7)
C1AA C19 C20 C21 1.5(7)
C19 S1 C22 C23 12.9(4)
C19 S1 C22 C27 -167.8(3)
C19 C20 C21 C16 -1.1(8)
C21 C16 C17 C1AA 1.2(7)
C22 S1 C19 C1AA 71.0(4)
C22 S1 C19 C20 -111.3(4)
C22 C23 C24 C25 -0.6(7)
C23 C22 C27 C26 2.1(6)
C23 C24 C25 C26 1.4(7)
C23 C24 C25 C28 -176.0(4)
C24 C25 C26 C27 -0.4(6)
C24 C25 C28 O2 69.2(5)
C25 C26 C27 C22 -1.3(7)
C26 C25 C28 O2 -108.1(5)
C27 C22 C23 C24 -1.2(7)
C28 O2 C29 C30 175.9(4)
C28 C25 C26 C27 176.9(4)
C29 O2 C28 C25 -163.0(4)
C29 C30 C31 C32 -78.5(4)
C29 C30 C31 C36 95.0(4)
C30 N3 C37 C38 172.5(3)
C30 C31 C32 C33 173.8(3)
C30 C31 C36 C35 -173.9(3)
C31 C32 C33 C34 -0.1(6)
C32 C31 C36 C35 -0.3(6)
C32 C33 C34 C35 -0.1(6)
C33 C34 C35 C36 0.1(6)
C34 C35 C36 C31 0.1(6)
C36 C31 C32 C33 0.2(6)
C37 N3 C30 C29 22.1(5)
C37 N3 C30 C31 -101.2(4)
C37 C38 C39 C40 176.5(4)
C38 N4 C42 C41 -0.7(6)
C38 C39 C40 C41 -0.3(6)
C39 C40 C41 C42 1.6(6)
C40 C41 C42 N4 -1.2(7)
C42 N4 C38 C37 -176.2(3)
C42 N4 C38 C39 2.1(6)
C43 N5 C47 C46 1.6(8)
C43 N5 C47 C48 -178.0(5)
C43 C44 C45 C46 3.0(12)
C44 C45 C46 C47 -1.2(11)
C45 C46 C47 N5 -1.1(9)
C45 C46 C47 C48 178.4(6)
C46 C47 C48 N6 -178.6(5)
C47 N5 C43 C44 0.4(9)
C48 N6 C49 C50 -94.2(5)
C48 N6 C49 C56 28.6(6)
C49 N6 C48 C47 172.2(4)
C49 C50 C51 C52 -175.6(4)
C49 C50 C55 C54 175.8(4)
C50 C49 C56 O3 -173.0(4)
C50 C51 C52 C53 -0.1(7)
C51 C50 C55 C54 0.1(6)
C51 C52 C53 C54 -0.4(7)
C52 C53 C54 C55 0.7(7)
C53 C54 C55 C50 -0.6(7)
C55 C50 C51 C52 0.2(6)
C56 O3 C57 C58 -170.5(4)
C56 C49 C50 C51 90.8(5)
C56 C49 C50 C55 -84.9(5)
C57 O3 C56 C49 173.3(4)
C57 C58 C59 C60 -177.2(5)
C57 C58 C63 C62 178.5(5)
C58 C59 C60 C61 -1.3(9)
C59 C58 C63 C62 0.2(8)
C59 C60 C61 S2 -174.6(5)
C59 C60 C61 C62 0.1(9)
C60 C61 C62 C63 1.2(8)
C61 S2 C64 C65 35.4(5)
C61 S2 C64 C69 -147.4(5)
C61 C62 C63 C58 -1.4(8)
C63 C58 C59 C60 1.1(8)
C64 S2 C61 C60 -141.1(5)
C64 S2 C61 C62 44.4(5)
C64 C65 C66 C67 -0.2(7)
C65 C64 C69 C68 0.3(9)
C65 C66 C67 C68 -1.1(7)
C65 C66 C67 C70 177.0(4)
C66 C67 C68 C69 1.9(8)
C66 C67 C70 O4 43.9(6)
C67 C68 C69 C64 -1.6(9)
C68 C67 C70 O4 -138.1(5)
C69 C64 C65 C66 0.5(8)
C70 O4 C71 C72 174.7(4)
C70 C67 C68 C69 -176.1(5)
C71 O4 C70 C67 -167.8(4)
C71 C72 C73 C74 92.3(4)
C71 C72 C73 C78 -84.3(5)
C72 N7 C79 C80 171.8(4)
C72 C73 C74 C75 -174.9(4)
C72 C73 C78 C77 175.1(4)
C73 C74 C75 C76 -1.0(7)
C74 C73 C78 C77 -1.4(6)
C74 C75 C76 C77 -0.3(7)
C75 C76 C77 C78 0.7(7)
C76 C77 C78 C73 0.1(7)
C78 C73 C74 C75 1.8(6)
C79 N7 C72 C71 29.9(6)
C79 N7 C72 C73 -93.8(5)
C79 C80 C81 C82 177.1(5)
C80 N8 C84 C83 -0.9(7)
C80 C81 C82 C83 0.7(8)
C81 C82 C83 C84 0.2(9)
C82 C83 C84 N8 -0.1(9)
C84 N8 C80 C79 -177.0(4)
C84 N8 C80 C81 1.9(7)
C85 N9 C89 C88 -0.1(6)
C85 N9 C89 C90 -178.0(4)
C85 C86 C87 C88 0.0(7)
C86 C87 C88 C89 0.5(7)
C87 C88 C89 N9 -0.4(6)
C87 C88 C89 C90 177.4(4)
C88 C89 C90 N10 179.6(4)
C89 N9 C85 C86 0.6(7)
C90 N10 C91 C92 -100.0(4)
C90 N10 C91 C98 25.3(5)
C91 N10 C90 C89 173.4(3)
C91 C92 C93 C94 176.3(4)
C91 C92 C97 C96 -176.3(4)
C92 C91 C98 O5 -167.7(3)
C92 C93 C94 C95 0.0(7)
C93 C92 C97 C96 0.1(7)
C93 C94 C95 C96 -0.1(7)
C94 C95 C96 C97 0.2(8)
C95 C96 C97 C92 -0.2(7)
C97 C92 C93 C94 0.0(7)
C98 O5 C99 C100 -162.1(4)
C98 C91 C92 C93 -84.4(5)
C98 C91 C92 C97 91.9(5)
C99 O5 C98 C91 175.7(4)
C99 C100 C101 C102 178.3(5)
C99 C100 C105 C104 -177.3(5)
C100 C101 C102 C103 -1.1(8)
C101 C100 C105 C104 0.6(8)
C101 C102 C103 S3 -178.6(4)
C101 C102 C103 C104 0.8(7)
C102 C103 C104 C105 0.2(7)
C103 S3 C106 C107 -105.8(4)
C103 S3 C106 C111 77.8(4)
C103 C104 C105 C100 -0.9(8)
C105 C100 C101 C102 0.4(7)
C106 S3 C103 C102 -176.4(4)
C106 S3 C103 C104 4.2(5)
C106 C107 C108 C109 -0.3(9)
C107 C106 C111 C110 -0.4(7)
C107 C108 C109 C110 -1.5(8)
C107 C108 C109 C112 178.4(5)
C108 C109 C110 C111 2.4(7)
C108 C109 C112 O6 179.3(5)
C109 C110 C111 C106 -1.5(7)
C110 C109 C112 O6 -0.8(7)
C111 C106 C107 C108 1.2(8)
C112 O6 C113 C114 177.1(4)
C112 C109 C110 C111 -177.6(4)
C113 O6 C112 C109 -166.5(4)
C113 C114 C115 C116 84.4(5)
C113 C114 C115 C120 -92.7(5)
C114 N11 C121 C122 173.0(3)
C114 C115 C116 C117 -176.1(5)
C114 C115 C120 C119 177.8(5)
C115 C116 C117 C118 -2.3(8)
C116 C115 C120 C119 0.8(7)
C116 C117 C118 C119 1.8(9)
C117 C118 C119 C120 -0.1(9)
C118 C119 C120 C115 -1.2(8)
C120 C115 C116 C117 1.0(8)
C121 N11 C114 C113 23.6(5)
C121 N11 C114 C115 -99.5(4)
C121 C122 C123 C124 176.8(4)
C122 N12 C126 C125 0.7(6)
C122 C123 C124 C125 2.4(6)
C123 C124 C125 C126 -1.6(7)
C124 C125 C126 N12 0.0(7)
C126 N12 C122 C121 -178.4(4)
C126 N12 C122 C123 0.2(6)

loop_
_smtbx_masks_void_nr
_smtbx_masks_void_average_x
_smtbx_masks_void_average_y
_smtbx_masks_void_average_z
_smtbx_masks_void_volume
_smtbx_masks_void_count_electrons
1 0.000 -0.353 0.250 1062.0 258.7
2 0.000 0.353 0.750 1062.0 258.3
3 0.500 0.147 0.250 1062.0 258.7
4 0.500 0.853 0.750 1062.0 258.3
